data_4348185
loop_
_publ_author_name
'Hu, Junyi'
'Zhan, Lijie'
'Zhang, Guanyun'
'Zhang, Qun'
'Du, Lin'
'Tung, Chen-Ho'
'Wang, Yifeng'

_publ_section_title
;
 Effects of Substitutional Dopants on the Photoresponse of a
 Polyoxotitanate Cluster.
;
_journal_issue 17
_journal_name_full 'Inorganic chemistry'
_journal_page_first 8493
_journal_page_last 8501
_journal_paper_doi 10.1021/acs.inorgchem.6b01071
_journal_volume 55
_journal_year 2016
_chemical_formula_moiety 'C57 H134 Ca O33 Ti11, C3 H7 O, Br'
_chemical_formula_sum 'C60 H141 Br Ca O34 Ti11'
_chemical_formula_weight 2053.61
_space_group_crystal_system orthorhombic
_space_group_IT_number 29
_space_group_name_Hall 'P 2c -2ac'
_space_group_name_H-M_alt 'P c a 21'
_atom_sites_solution_hydrogens mixed
_atom_sites_solution_primary direct
_audit_creation_date 2016-01-27
_audit_creation_method
;
Olex2 1.2
(compiled 2015.01.26 svn.r3150 for OlexSys, GUI svn.r4998)
;
_cell_angle_alpha 90
_cell_angle_beta 90
_cell_angle_gamma 90
_cell_formula_units_Z 4
_cell_length_a 26.4617(9)
_cell_length_b 14.9124(6)
_cell_length_c 24.3861(10)
_cell_measurement_reflns_used 9984
_cell_measurement_temperature 173(2)
_cell_measurement_theta_max 22.17
_cell_measurement_theta_min 2.65
_cell_volume 9622.9(6)
_computing_molecular_graphics 'Olex2 (Dolomanov et al., 2009)'
_computing_publication_material 'Olex2 (Dolomanov et al., 2009)'
_computing_structure_refinement 'ShelXL (Sheldrick, 2008)'
_computing_structure_solution 'SIR2004 (Burla et al., 2007)'
_diffrn_ambient_temperature 173.15
_diffrn_measured_fraction_theta_full 0.999
_diffrn_measured_fraction_theta_max 0.994
_diffrn_measurement_device_type 'CCD area detector'
_diffrn_measurement_method 'phi and omega scans'
_diffrn_radiation_monochromator graphite
_diffrn_radiation_type MoK\a
_diffrn_radiation_wavelength 0.71073
_diffrn_reflns_av_R_equivalents 0.0962
_diffrn_reflns_av_unetI/netI 0.1046
_diffrn_reflns_Laue_measured_fraction_full 0.999
_diffrn_reflns_Laue_measured_fraction_max 0.994
_diffrn_reflns_limit_h_max 34
_diffrn_reflns_limit_h_min -34
_diffrn_reflns_limit_k_max 19
_diffrn_reflns_limit_k_min -19
_diffrn_reflns_limit_l_max 15
_diffrn_reflns_limit_l_min -31
_diffrn_reflns_number 65438
_diffrn_reflns_point_group_measured_fraction_full 0.762
_diffrn_reflns_point_group_measured_fraction_max 0.738
_diffrn_reflns_theta_full 25.242
_diffrn_reflns_theta_max 27.533
_diffrn_reflns_theta_min 2.651
_exptl_absorpt_coefficient_mu 1.398
_exptl_absorpt_correction_type none
_exptl_crystal_colour colourless
_exptl_crystal_colour_primary colourless
_exptl_crystal_density_diffrn 1.417
_exptl_crystal_description block
_exptl_crystal_F_000 4280
_refine_diff_density_max 0.568
_refine_diff_density_min -0.578
_refine_diff_density_rms 0.094
_refine_ls_abs_structure_details
;
 Flack x determined using 2311 quotients [(I+)-(I-)]/[(I+)+(I-)]
 (Parsons, Flack and Wagner, Acta Cryst. B69 (2013) 249-259).
;
_refine_ls_abs_structure_Flack 0.039(8)
_refine_ls_extinction_method none
_refine_ls_goodness_of_fit_ref 1.058
_refine_ls_hydrogen_treatment mixed
_refine_ls_matrix_type full
_refine_ls_number_parameters 976
_refine_ls_number_reflns 16378
_refine_ls_number_restraints 48
_refine_ls_restrained_S_all 1.064
_refine_ls_R_factor_all 0.1592
_refine_ls_R_factor_gt 0.0681
_refine_ls_shift/su_max 0.001
_refine_ls_shift/su_mean 0.000
_refine_ls_structure_factor_coef Fsqd
_refine_ls_weighting_details 'w=1/[\s^2^(Fo^2^)+(0.0494P)^2^+28.1816P] where P=(Fo^2^+2Fc^2^)/3'
_refine_ls_weighting_scheme calc
_refine_ls_wR_factor_gt 0.1360
_refine_ls_wR_factor_ref 0.1746
_reflns_Friedel_coverage 0.450
_reflns_Friedel_fraction_full 0.513
_reflns_Friedel_fraction_max 0.470
_reflns_number_gt 9095
_reflns_number_total 16378
_reflns_threshold_expression 'I > 2\s(I)'
_cod_data_source_file ic6b01071_si_002.cif
_cod_data_source_block {Ti11CaBr}
_cod_database_code 4348185
_shelxl_version_number 2014-3
_shelx_space_group_comment
;
The symmetry employed for this shelxl refinement is uniquely defined
by the following loop, which should always be used as a source of
symmetry information in preference to the above space-group names.
They are only intended as comments.
;
_olex2_refinement_description
;
1. Fixed Uiso
 At 1.2 times of:
  All C(H) groups
 At 1.5 times of:
  All C(H,H,H) groups, All C(H,H,H,H,H,H) groups, All O(H) groups
2. Restrained distances
 C35-C36
 1.5 with sigma of 0.02
 C35-C37
 1.5 with sigma of 0.02
 C37-C36
 2.4 with sigma of 0.02
 O15-H15
 0.85 with sigma of 0.01
 C26-C28
 1.45 with sigma of 0.02
 C11-C13
 1.45 with sigma of 0.02
 C53-C54
 1.45 with sigma of 0.02
 C8-C9
 1.45 with sigma of 0.02
 C59-C60
 1.5 with sigma of 0.02
 C59-C61
 1.5 with sigma of 0.02
 O34-C61
 2.35 with sigma of 0.02
 O34-C60
 2.35 with sigma of 0.02
 O35-C60
 2.35 with sigma of 0.02
 O35-C61
 2.35 with sigma of 0.02
 C4-O4
 1.45 with sigma of 0.02
 O16-H16
 0.85 with sigma of 0.01
 O4-C5
 1.45 with sigma of 0.02
 C7-C5
 1.45 with sigma of 0.02
 C5-C6
 1.45 with sigma of 0.02
 C5-C4
 0.6 with sigma of 0.02
 C20-H15
 1.976622 with sigma of 0.02
 Ca1-H15
 2.896651 with sigma of 0.02
 C23-H16
 1.919133 with sigma of 0.02
 Ca1-H16
 3.009204 with sigma of 0.02
3. Rigid bond restraints
 C53, C54
 with sigma for 1-2 distances of 0.01 and sigma for 1-3 distances of 0.01
 H30A, C53, C55
 with sigma for 1-2 distances of 0.01 and sigma for 1-3 distances of 0.01
 C38, C40
 with sigma for 1-2 distances of 0.01 and sigma for 1-3 distances of 0.01
 C11, C13
 with sigma for 1-2 distances of 0.01 and sigma for 1-3 distances of 0.01
 C8, C9
 with sigma for 1-2 distances of 0.01 and sigma for 1-3 distances of 0.01
4. Uiso/Uaniso restraints and constraints
Uanis(C13) \\sim Ueq, Uanis(C6) \\sim Ueq, Uanis(C9) \\sim Ueq: with sigma of
0.01 and sigma for terminal atoms of 0.02
5. Others
 Fixed Sof: C4(0.6667) H4(0.6667) C5(0.33333) H5(0.33333) H6BD(0.6667)
 H6BE(0.6667) H6BF(0.6667) H6AA(0.33333) H6AB(0.33333) H6AC(0.33333)
 H7BD(0.6667) H7BE(0.6667) H7BF(0.6667) H7AA(0.33333) H7AB(0.33333)
 H7AC(0.33333) O34(0.5) H34(0.5) O35(0.5) H35A(0.5)
6.a Riding coordinates:
 O16(H16)
6.b Ternary CH refined with riding coordinates:
 C1(H1), C4(H4), C5(H5), C8(H8), C14(H14), C17(H17), C20(H20), C23(H23),
 C26(H26), C29(H29), C32(H32), C35(H35), C38(H38), C41(H41), C44(H44), C47(H47),
  C50(H50), C53(H53), C56(H56)
6.c Me refined with riding coordinates:
 C6(H6BD,H6BE,H6BF), C6(H6AA,H6AB,H6AC), C7(H7BD,H7BE,H7BF), C7(H7AA,H7AB,
 H7AC), C9(H9A,H9B,H9C), C27(H27A,H27B,H27C), C33(H33A,H33B,H33C), C36(H36A,
 H36B,H36C), C40(H40A,H40B,H40C), C60(H60A,H60B,H60C), C61(H61A,H61B,H61C)
6.d Tetrahedral OH refined with riding coordinates:
 O34(H34), O35(H35A)
6.e Idealised Me refined as rotating group:
 C2(H2A,H2B,H2C), C3(H3A,H3B,H3C), C10(H10A,H10B,H10C), C12(H12A,H12B,H12C),
 C13(H13A,H13B,H13C), C15(H15A,H15B,H15C), C16(H16A,H16B,H16C), C18(H18A,H18B,
 H18C), C19(H19A,H19B,H19C), C21(H21A,H21B,H21C), C22(H22A,H22B,H22C), C24(H24A,
 H24B,H24C), C25(H25A,H25B,H25C), C28(H28A,H28B,H28C), C30(H30A,H30B,H30C),
 C31(H31A,H31B,H31C), C34(H34A,H34B,H34C), C37(H37A,H37B,H37C), C39(H39A,H39B,
 H39C), C42(H42A,H42B,H42C), C43(H43A,H43B,H43C), C45(H45A,H45B,H45C), C46(H46A,
 H46B,H46C), C48(H48A,H48B,H48C), C49(H49A,H49B,H49C), C51(H51A,H51B,H51C),
 C52(H52A,H52B,H52C), C54(H54A,H54B,H54C), C55(H55A,H55B,H55C), C57(H57A,H57B,
 H57C), C58(H58A,H58B,H58C)
;
_olex2_submission_special_instructions 'No special instructions were received'

loop_
_space_group_symop_operation_xyz
'x, y, z'
'-x, -y, z+1/2'
'x+1/2, -y, z'
'-x+1/2, y, z+1/2'

loop_
_atom_site_label
_atom_site_type_symbol
_atom_site_fract_x
_atom_site_fract_y
_atom_site_fract_z
_atom_site_U_iso_or_equiv
_atom_site_adp_type
_atom_site_occupancy
_atom_site_site_symmetry_order
_atom_site_calc_flag
_atom_site_refinement_flags_posn
_atom_site_refinement_flags_adp
_atom_site_refinement_flags_occupancy
_atom_site_disorder_assembly
_atom_site_disorder_group
C1 C 0.1326(7) 0.8156(13) 0.0925(8) 0.090(5) Uani 1 1 d . . . . .
H1 H 0.1587 0.7767 0.1104 0.108 Uiso 1 1 calc R . . . .
C2 C 0.1235(10) 0.7775(17) 0.0400(9) 0.158(11) Uani 1 1 d . . . . .
H2A H 0.1145 0.7141 0.0442 0.238 Uiso 1 1 calc GR . . . .
H2B H 0.1541 0.7826 0.0176 0.238 Uiso 1 1 calc GR . . . .
H2C H 0.0957 0.8096 0.0221 0.238 Uiso 1 1 calc GR . . . .
C3 C 0.1535(8) 0.9065(15) 0.0922(9) 0.132(8) Uani 1 1 d . . . . .
H3A H 0.1285 0.9482 0.0771 0.198 Uiso 1 1 calc GR . . . .
H3B H 0.1841 0.9078 0.0696 0.198 Uiso 1 1 calc GR . . . .
H3C H 0.1620 0.9243 0.1298 0.198 Uiso 1 1 calc GR . . . .
C4 C 0.0006(9) 0.6706(15) 0.1271(8) 0.062(6) Uiso 0.6667 1 d D . P A 2
H4 H 0.0293 0.7022 0.1086 0.075 Uiso 0.6667 1 calc R . P A 2
C5 C -0.0146(11) 0.6528(18) 0.1398(11) 0.080(18) Uiso 0.3333 1 d D . P A 1
H5 H -0.0432 0.6208 0.1581 0.096 Uiso 0.3333 1 calc R . P A 1
C6 C -0.0358(9) 0.7178(14) 0.1010(10) 0.144(8) Uani 1 1 d D U . . .
H6BD H -0.0394 0.7767 0.1184 0.215 Uiso 0.6667 1 calc R . P A 2
H6BE H -0.0265 0.7256 0.0624 0.215 Uiso 0.6667 1 calc R . P A 2
H6BF H -0.0679 0.6853 0.1034 0.215 Uiso 0.6667 1 calc R . P A 2
H6AA H -0.0589 0.7582 0.1205 0.215 Uiso 0.3333 1 calc R . P A 1
H6AB H -0.0084 0.7528 0.0846 0.215 Uiso 0.3333 1 calc R . P A 1
H6AC H -0.0543 0.6860 0.0722 0.215 Uiso 0.3333 1 calc R . P A 1
C7 C 0.0201(11) 0.5876(15) 0.1198(9) 0.175(13) Uani 1 1 d D . . . .
H7BD H 0.0465 0.5767 0.1472 0.263 Uiso 0.6667 1 calc R . P A 2
H7BE H -0.0067 0.5428 0.1239 0.263 Uiso 0.6667 1 calc R . P A 2
H7BF H 0.0347 0.5831 0.0829 0.263 Uiso 0.6667 1 calc R . P A 2
H7AA H 0.0035 0.5505 0.0919 0.263 Uiso 0.3333 1 calc R . P A 1
H7AB H 0.0493 0.6179 0.1035 0.263 Uiso 0.3333 1 calc R . P A 1
H7AC H 0.0314 0.5496 0.1502 0.263 Uiso 0.3333 1 calc R . P A 1
C8 C -0.0957(10) 0.533(3) 0.2359(13) 0.242(19) Uani 1 1 d D U . . .
H8 H -0.0726 0.4797 0.2339 0.290 Uiso 1 1 calc R . . . .
C9 C -0.1289(12) 0.543(2) 0.2814(14) 0.231(15) Uani 1 1 d D U . . .
H9A H -0.1098 0.5357 0.3156 0.346 Uiso 1 1 calc R . . . .
H9B H -0.1444 0.6023 0.2804 0.346 Uiso 1 1 calc R . . . .
H9C H -0.1554 0.4968 0.2796 0.346 Uiso 1 1 calc R . . . .
C10 C -0.1328(16) 0.546(3) 0.1952(19) 0.27(2) Uiso 1 1 d . . . . .
H10A H -0.1554 0.4936 0.1941 0.412 Uiso 1 1 calc GR . . . .
H10B H -0.1165 0.5529 0.1594 0.412 Uiso 1 1 calc GR . . . .
H10C H -0.1525 0.5996 0.2037 0.412 Uiso 1 1 calc GR . . . .
C11 C -0.1090(4) 0.8228(11) 0.2565(8) 0.088(6) Uani 1 1 d D U . . .
C12 C -0.1327(5) 0.8037(16) 0.3090(8) 0.115(8) Uani 1 1 d . . . . .
H12A H -0.1252 0.7418 0.3198 0.172 Uiso 1 1 calc GR . . . .
H12B H -0.1693 0.8117 0.3058 0.172 Uiso 1 1 calc GR . . . .
H12C H -0.1194 0.8449 0.3369 0.172 Uiso 1 1 calc GR . . . .
C13 C -0.1263(7) 0.8745(19) 0.2118(10) 0.161(10) Uani 1 1 d D U . . .
H13A H -0.1183 0.9379 0.2182 0.241 Uiso 1 1 calc GR . . . .
H13B H -0.1629 0.8674 0.2081 0.241 Uiso 1 1 calc GR . . . .
H13C H -0.1096 0.8543 0.1781 0.241 Uiso 1 1 calc GR . . . .
C14 C -0.0482(6) 1.0796(10) 0.3034(8) 0.081(5) Uani 1 1 d . . . . .
H14 H -0.0164 1.1136 0.3108 0.097 Uiso 1 1 calc R . . . .
C15 C -0.0756(7) 1.0635(14) 0.3570(10) 0.132(8) Uani 1 1 d . . . . .
H15A H -0.1054 1.0260 0.3503 0.197 Uiso 1 1 calc GR . . . .
H15B H -0.0862 1.1210 0.3726 0.197 Uiso 1 1 calc GR . . . .
H15C H -0.0529 1.0330 0.3827 0.197 Uiso 1 1 calc GR . . . .
C16 C -0.0801(8) 1.1321(13) 0.2671(11) 0.149(10) Uani 1 1 d . . . . .
H16A H -0.0615 1.1460 0.2334 0.224 Uiso 1 1 calc GR . . . .
H16B H -0.0898 1.1880 0.2854 0.224 Uiso 1 1 calc GR . . . .
H16C H -0.1105 1.0976 0.2580 0.224 Uiso 1 1 calc GR . . . .
C17 C 0.0251(5) 0.9758(10) 0.1619(7) 0.069(4) Uani 1 1 d . . . . .
H17 H 0.0454 0.9520 0.1305 0.083 Uiso 1 1 calc R . . . .
C18 C 0.0557(7) 1.0523(10) 0.1805(9) 0.101(6) Uani 1 1 d . . . . .
H18A H 0.0396 1.0799 0.2125 0.151 Uiso 1 1 calc GR . . . .
H18B H 0.0582 1.0966 0.1509 0.151 Uiso 1 1 calc GR . . . .
H18C H 0.0896 1.0314 0.1904 0.151 Uiso 1 1 calc GR . . . .
C19 C -0.0238(8) 0.9858(13) 0.1381(10) 0.150(10) Uani 1 1 d . . . . .
H19A H -0.0402 0.9270 0.1357 0.225 Uiso 1 1 calc GR . . . .
H19B H -0.0206 1.0115 0.1013 0.225 Uiso 1 1 calc GR . . . .
H19C H -0.0443 1.0257 0.1611 0.225 Uiso 1 1 calc GR . . . .
C20 C 0.1783(10) 0.5411(12) 0.1283(10) 0.135(10) Uani 1 1 d D . . . .
H20 H 0.1736 0.6076 0.1304 0.162 Uiso 1 1 calc R . . . .
C21 C 0.1643(16) 0.5105(16) 0.0730(11) 0.24(2) Uani 1 1 d . . . . .
H21A H 0.1648 0.4448 0.0719 0.360 Uiso 1 1 calc GR . . . .
H21B H 0.1885 0.5342 0.0463 0.360 Uiso 1 1 calc GR . . . .
H21C H 0.1303 0.5320 0.0641 0.360 Uiso 1 1 calc GR . . . .
C22 C 0.2308(10) 0.520(2) 0.1411(14) 0.201(15) Uani 1 1 d . . . . .
H22A H 0.2338 0.5047 0.1801 0.301 Uiso 1 1 calc GR . . . .
H22B H 0.2522 0.5719 0.1330 0.301 Uiso 1 1 calc GR . . . .
H22C H 0.2418 0.4688 0.1188 0.301 Uiso 1 1 calc GR . . . .
C23 C 0.0517(9) 0.3527(14) 0.2789(10) 0.121(8) Uani 1 1 d D . . . .
H23 H 0.0397 0.3940 0.3085 0.145 Uiso 1 1 calc R . . . .
C24 C 0.0081(9) 0.340(2) 0.2397(14) 0.192(13) Uani 1 1 d . . . . .
H24A H 0.0074 0.3889 0.2132 0.289 Uiso 1 1 calc GR . . . .
H24B H -0.0237 0.3385 0.2603 0.289 Uiso 1 1 calc GR . . . .
H24C H 0.0123 0.2825 0.2202 0.289 Uiso 1 1 calc GR . . . .
C25 C 0.0679(11) 0.272(2) 0.3050(15) 0.233(18) Uani 1 1 d . . . . .
H25A H 0.0821 0.2861 0.3410 0.349 Uiso 1 1 calc GR . . . .
H25B H 0.0937 0.2428 0.2823 0.349 Uiso 1 1 calc GR . . . .
H25C H 0.0389 0.2317 0.3094 0.349 Uiso 1 1 calc GR . . . .
C26 C -0.0418(10) 0.4513(16) 0.4095(13) 0.174(13) Uani 1 1 d D . . . .
H26 H -0.0197 0.4550 0.4427 0.209 Uiso 1 1 calc R . . . .
C27 C -0.0809(11) 0.500(2) 0.4304(14) 0.23(2) Uani 1 1 d . . . . .
H27A H -0.1009 0.4625 0.4551 0.345 Uiso 1 1 calc R . . . .
H27B H -0.0675 0.5516 0.4507 0.345 Uiso 1 1 calc R . . . .
H27C H -0.1023 0.5215 0.4003 0.345 Uiso 1 1 calc R . . . .
C28 C -0.0446(13) 0.3578(16) 0.4077(17) 0.28(3) Uani 1 1 d D . . . .
H28A H -0.0751 0.3377 0.4268 0.414 Uiso 1 1 calc GR . . . .
H28B H -0.0147 0.3321 0.4257 0.414 Uiso 1 1 calc GR . . . .
H28C H -0.0458 0.3379 0.3695 0.414 Uiso 1 1 calc GR . . . .
C29 C -0.1021(8) 0.7842(19) 0.4766(13) 0.178(14) Uani 1 1 d . . . . .
H29 H -0.0918 0.7514 0.5106 0.214 Uiso 1 1 calc R . . . .
C30 C -0.1014(9) 0.8686(18) 0.4960(13) 0.175(12) Uani 1 1 d . . . . .
H30A H -0.0688 0.8802 0.5137 0.262 Uiso 1 1 calc GR U . . .
H30B H -0.1287 0.8763 0.5228 0.262 Uiso 1 1 calc GR . . . .
H30C H -0.1062 0.9108 0.4656 0.262 Uiso 1 1 calc GR . . . .
C31 C -0.1476(7) 0.738(2) 0.4650(11) 0.184(13) Uani 1 1 d . . . . .
H31A H -0.1664 0.7705 0.4366 0.275 Uiso 1 1 calc GR . . . .
H31B H -0.1682 0.7345 0.4984 0.275 Uiso 1 1 calc GR . . . .
H31C H -0.1399 0.6774 0.4521 0.275 Uiso 1 1 calc GR . . . .
C32 C 0.0424(13) 1.1074(17) 0.4416(17) 0.185(14) Uani 1 1 d . . . . .
H32 H 0.0249 1.1426 0.4123 0.222 Uiso 1 1 calc R . . . .
C33 C 0.0888(14) 1.1432(17) 0.4405(16) 0.24(2) Uani 1 1 d . . . . .
H33A H 0.1052 1.1283 0.4057 0.358 Uiso 1 1 calc R . . . .
H33B H 0.0863 1.2085 0.4442 0.358 Uiso 1 1 calc R . . . .
H33C H 0.1087 1.1190 0.4710 0.358 Uiso 1 1 calc R . . . .
C34 C 0.0095(18) 1.116(3) 0.4844(16) 0.31(3) Uani 1 1 d . . . . .
H34A H 0.0164 1.0689 0.5116 0.465 Uiso 1 1 calc GR . . . .
H34B H -0.0252 1.1092 0.4709 0.465 Uiso 1 1 calc GR . . . .
H34C H 0.0135 1.1748 0.5013 0.465 Uiso 1 1 calc GR . . . .
C35 C 0.1799(7) 1.0953(10) 0.2518(10) 0.123(9) Uani 1 1 d D . . . .
H35 H 0.1495 1.1232 0.2344 0.147 Uiso 1 1 calc R . . . .
C36 C 0.2159(13) 1.064(3) 0.2097(15) 0.34(3) Uani 1 1 d D . . . .
H36A H 0.2262 1.1154 0.1869 0.509 Uiso 1 1 calc R . . . .
H36B H 0.2457 1.0386 0.2276 0.509 Uiso 1 1 calc R . . . .
H36C H 0.1998 1.0189 0.1867 0.509 Uiso 1 1 calc R . . . .
C37 C 0.2086(10) 1.1638(13) 0.2856(13) 0.23(2) Uani 1 1 d D . . . .
H37A H 0.1887 1.1797 0.3181 0.345 Uiso 1 1 calc GR . . . .
H37B H 0.2146 1.2176 0.2635 0.345 Uiso 1 1 calc GR . . . .
H37C H 0.2410 1.1383 0.2971 0.345 Uiso 1 1 calc GR . . . .
C38 C 0.2677(6) 0.7710(14) 0.1859(9) 0.111(7) Uani 1 1 d . U . . .
H38 H 0.2584 0.7725 0.1462 0.134 Uiso 1 1 calc R . . . .
C39 C 0.3107(7) 0.7227(18) 0.1887(14) 0.186(14) Uani 1 1 d . . . . .
H39A H 0.3359 0.7557 0.2102 0.279 Uiso 1 1 calc GR . . . .
H39B H 0.3236 0.7123 0.1516 0.279 Uiso 1 1 calc GR . . . .
H39C H 0.3037 0.6650 0.2064 0.279 Uiso 1 1 calc GR . . . .
C40 C 0.2807(11) 0.8653(18) 0.2007(16) 0.215(17) Uani 1 1 d . U . . .
H40A H 0.2502 0.9025 0.1990 0.322 Uiso 1 1 calc R . . . .
H40B H 0.2947 0.8669 0.2379 0.322 Uiso 1 1 calc R . . . .
H40C H 0.3059 0.8884 0.1747 0.322 Uiso 1 1 calc R . . . .
C41 C 0.2210(11) 0.4363(14) 0.3593(13) 0.149(10) Uani 1 1 d . . . . .
H41 H 0.2563 0.4569 0.3667 0.178 Uiso 1 1 calc R . . . .
C42 C 0.2239(9) 0.4217(15) 0.3000(12) 0.141(9) Uani 1 1 d . . . . .
H42A H 0.1941 0.3883 0.2877 0.212 Uiso 1 1 calc GR . . . .
H42B H 0.2544 0.3874 0.2913 0.212 Uiso 1 1 calc GR . . . .
H42C H 0.2251 0.4798 0.2811 0.212 Uiso 1 1 calc GR . . . .
C43 C 0.2178(13) 0.3642(17) 0.3959(13) 0.215(16) Uani 1 1 d . . . . .
H43A H 0.2285 0.3838 0.4324 0.322 Uiso 1 1 calc GR . . . .
H43B H 0.2398 0.3155 0.3833 0.322 Uiso 1 1 calc GR . . . .
H43C H 0.1828 0.3427 0.3975 0.322 Uiso 1 1 calc GR . . . .
C44 C 0.1392(7) 0.5331(11) 0.4888(8) 0.088(6) Uani 1 1 d . . . . .
H44 H 0.1687 0.4980 0.4749 0.105 Uiso 1 1 calc R . . . .
C45 C 0.1533(8) 0.5634(13) 0.5452(7) 0.115(7) Uani 1 1 d . . . . .
H45A H 0.1839 0.6003 0.5433 0.172 Uiso 1 1 calc GR . . . .
H45B H 0.1596 0.5110 0.5684 0.172 Uiso 1 1 calc GR . . . .
H45C H 0.1257 0.5989 0.5608 0.172 Uiso 1 1 calc GR . . . .
C46 C 0.0954(6) 0.4731(13) 0.4851(9) 0.112(7) Uani 1 1 d . . . . .
H46A H 0.0657 0.5029 0.5006 0.169 Uiso 1 1 calc GR . . . .
H46B H 0.1023 0.4180 0.5058 0.169 Uiso 1 1 calc GR . . . .
H46C H 0.0891 0.4581 0.4466 0.169 Uiso 1 1 calc GR . . . .
C47 C 0.0284(7) 0.723(2) 0.5635(8) 0.141(10) Uani 1 1 d . . . . .
H47 H 0.0069 0.7712 0.5474 0.169 Uiso 1 1 calc R . . . .
C48 C 0.0494(11) 0.7632(19) 0.6134(11) 0.185(13) Uani 1 1 d . . . . .
H48A H 0.0763 0.7247 0.6279 0.277 Uiso 1 1 calc GR . . . .
H48B H 0.0226 0.7694 0.6409 0.277 Uiso 1 1 calc GR . . . .
H48C H 0.0633 0.8224 0.6048 0.277 Uiso 1 1 calc GR . . . .
C49 C -0.0043(7) 0.6464(14) 0.5655(8) 0.111(7) Uani 1 1 d . . . . .
H49A H -0.0189 0.6360 0.5291 0.166 Uiso 1 1 calc GR . . . .
H49B H -0.0315 0.6574 0.5920 0.166 Uiso 1 1 calc GR . . . .
H49C H 0.0150 0.5935 0.5768 0.166 Uiso 1 1 calc GR . . . .
C50 C 0.1600(6) 0.8392(13) 0.5225(6) 0.084(5) Uani 1 1 d . . . . .
H50 H 0.1425 0.8012 0.5505 0.101 Uiso 1 1 calc R . . . .
C51 C 0.2143(8) 0.8325(18) 0.5359(8) 0.154(10) Uani 1 1 d . . . . .
H51A H 0.2195 0.8490 0.5744 0.232 Uiso 1 1 calc GR . . . .
H51B H 0.2335 0.8733 0.5123 0.232 Uiso 1 1 calc GR . . . .
H51C H 0.2258 0.7708 0.5299 0.232 Uiso 1 1 calc GR . . . .
C52 C 0.1328(8) 0.9309(13) 0.5251(8) 0.113(7) Uani 1 1 d . . . . .
H52A H 0.1491 0.9727 0.4996 0.170 Uiso 1 1 calc GR . . . .
H52B H 0.1349 0.9549 0.5624 0.170 Uiso 1 1 calc GR . . . .
H52C H 0.0973 0.9233 0.5148 0.170 Uiso 1 1 calc GR . . . .
C53 C 0.2590(7) 0.9613(13) 0.4009(8) 0.102(6) Uani 1 1 d D U . . .
H53 H 0.2869 0.9438 0.4264 0.123 Uiso 1 1 calc R . . . .
C54 C 0.2861(11) 0.9539(19) 0.3514(13) 0.215(16) Uani 1 1 d D U . . .
H54A H 0.2952 1.0139 0.3383 0.322 Uiso 1 1 calc GR . . . .
H54B H 0.2650 0.9240 0.3239 0.322 Uiso 1 1 calc GR . . . .
H54C H 0.3168 0.9187 0.3575 0.322 Uiso 1 1 calc GR . . . .
C55 C 0.2459(17) 1.041(2) 0.4260(17) 0.32(3) Uani 1 1 d . U . . .
H55A H 0.2289 1.0287 0.4608 0.485 Uiso 1 1 calc GR . . . .
H55B H 0.2231 1.0750 0.4019 0.485 Uiso 1 1 calc GR . . . .
H55C H 0.2764 1.0767 0.4329 0.485 Uiso 1 1 calc GR . . . .
C56 C 0.2685(5) 0.6864(14) 0.4005(9) 0.099(6) Uani 1 1 d . . . . .
H56 H 0.2810 0.7464 0.4127 0.119 Uiso 1 1 calc R . . . .
C57 C 0.2916(6) 0.6749(17) 0.3485(9) 0.134(9) Uani 1 1 d . . . . .
H57A H 0.2856 0.6137 0.3355 0.202 Uiso 1 1 calc GR . . . .
H57B H 0.3281 0.6853 0.3518 0.202 Uiso 1 1 calc GR . . . .
H57C H 0.2772 0.7178 0.3224 0.202 Uiso 1 1 calc GR . . . .
C58 C 0.2800(7) 0.6285(16) 0.4469(9) 0.134(9) Uani 1 1 d . . . . .
H58A H 0.2740 0.6611 0.4811 0.201 Uiso 1 1 calc GR . . . .
H58B H 0.3155 0.6100 0.4451 0.201 Uiso 1 1 calc GR . . . .
H58C H 0.2583 0.5752 0.4456 0.201 Uiso 1 1 calc GR . . . .
Ca1 Ca 0.10626(10) 0.55510(18) 0.24893(12) 0.0540(7) Uani 1 1 d D . . . .
O1 O 0.0367(2) 0.7786(5) 0.2679(3) 0.0358(18) Uani 1 1 d . . . . .
O2 O 0.1220(2) 0.7263(4) 0.3815(3) 0.0336(17) Uani 1 1 d . . . . .
O3 O 0.0894(3) 0.8118(6) 0.1266(4) 0.058(2) Uani 1 1 d . . . . .
O4 O 0.0117(3) 0.7064(6) 0.1810(3) 0.054(2) Uani 1 1 d D . . . .
O5 O -0.0736(3) 0.6286(6) 0.2375(4) 0.062(3) Uani 1 1 d . . . . .
O6 O -0.0553(2) 0.8092(5) 0.2582(4) 0.050(2) Uani 1 1 d . . . . .
O7 O -0.0356(3) 0.9936(6) 0.2794(4) 0.059(2) Uani 1 1 d . . . . .
O8 O 0.0267(3) 0.9024(5) 0.2006(3) 0.046(2) Uani 1 1 d . . . . .
O9 O 0.1170(3) 0.6927(5) 0.2087(3) 0.045(2) Uani 1 1 d . . . . .
O10 O 0.0243(3) 0.5879(5) 0.2732(3) 0.0424(19) Uani 1 1 d . . . . .
O11 O -0.0235(3) 0.6837(5) 0.3388(4) 0.044(2) Uani 1 1 d . . . . .
O12 O -0.0062(2) 0.8664(5) 0.3573(4) 0.046(2) Uani 1 1 d . . . . .
O13 O 0.0634(3) 0.9453(5) 0.3074(3) 0.045(2) Uani 1 1 d . . . . .
O14 O 0.1267(2) 0.8525(5) 0.2345(3) 0.0393(19) Uani 1 1 d . . . . .
O15 O 0.1455(4) 0.4981(6) 0.1695(4) 0.085(3) Uani 1 1 d D . . . .
H15 H 0.144(6) 0.441(2) 0.163(4) 0.127 Uiso 1 1 d DR . . . .
O16 O 0.0902(5) 0.3983(6) 0.2500(5) 0.118(5) Uani 1 1 d D . . . .
H16 H 0.1059 0.3575 0.2273 0.177 Uiso 1 1 d DR . . . .
O17 O -0.0077(3) 0.4886(6) 0.3735(4) 0.061(2) Uani 1 1 d . . . . .
O18 O -0.0615(3) 0.7630(6) 0.4434(4) 0.066(3) Uani 1 1 d . . . . .
O19 O 0.0407(4) 1.0201(6) 0.4199(4) 0.071(3) Uani 1 1 d . . . . .
O20 O 0.1660(3) 1.0206(6) 0.2836(4) 0.063(3) Uani 1 1 d . . . . .
O21 O 0.2246(3) 0.7481(7) 0.2130(4) 0.068(3) Uani 1 1 d . . . . .
O22 O 0.1697(3) 0.6422(5) 0.2943(3) 0.044(2) Uani 1 1 d . . . . .
O23 O 0.0939(3) 0.5574(5) 0.3470(3) 0.045(2) Uani 1 1 d . . . . .
O24 O 0.0330(3) 0.6571(5) 0.4175(3) 0.045(2) Uani 1 1 d . . . . .
O25 O 0.0477(3) 0.8201(5) 0.4342(3) 0.045(2) Uani 1 1 d . . . . .
O26 O 0.1266(3) 0.9105(5) 0.3792(3) 0.0415(19) Uani 1 1 d . . . . .
O27 O 0.1823(2) 0.8262(5) 0.3132(3) 0.043(2) Uani 1 1 d . . . . .
O28 O 0.1944(3) 0.5127(6) 0.3737(4) 0.060(2) Uani 1 1 d . . . . .
O29 O 0.1328(3) 0.6059(6) 0.4517(3) 0.052(2) Uani 1 1 d . . . . .
O30 O 0.0674(4) 0.7087(6) 0.5230(4) 0.066(3) Uani 1 1 d . . . . .
O31 O 0.1485(3) 0.7977(6) 0.4706(3) 0.053(2) Uani 1 1 d . . . . .
O32 O 0.2276(3) 0.8876(6) 0.4099(4) 0.062(3) Uani 1 1 d . . . . .
O33 O 0.2140(3) 0.7003(6) 0.3948(4) 0.058(2) Uani 1 1 d . . . . .
Ti1 Ti 0.07152(7) 0.78695(15) 0.19636(9) 0.0435(5) Uani 1 1 d . . . . .
Ti2 Ti -0.01657(7) 0.68657(15) 0.25728(10) 0.0471(6) Uani 1 1 d . . . . .
Ti3 Ti -0.00011(7) 0.89173(15) 0.27490(10) 0.0448(5) Uani 1 1 d . . . . .
Ti4 Ti 0.02613(7) 0.58481(15) 0.35171(9) 0.0447(5) Uani 1 1 d . . . . .
Ti5 Ti -0.00954(7) 0.75956(15) 0.39909(10) 0.0457(6) Uani 1 1 d . . . . .
Ti6 Ti 0.05545(8) 0.92025(15) 0.38534(10) 0.0490(6) Uani 1 1 d . . . . .
Ti7 Ti 0.13361(7) 0.92122(14) 0.29851(9) 0.0418(5) Uani 1 1 d . . . . .
Ti8 Ti 0.16921(7) 0.74522(15) 0.25288(10) 0.0437(5) Uani 1 1 d . . . . .
Ti9 Ti 0.15601(8) 0.61126(16) 0.36887(10) 0.0487(6) Uani 1 1 d . . . . .
Ti10 Ti 0.09067(8) 0.71390(16) 0.45429(9) 0.0483(6) Uani 1 1 d . . . . .
Ti11 Ti 0.17700(7) 0.81310(16) 0.39429(10) 0.0517(6) Uani 1 1 d . . . . .
C59 C -0.2701(9) 0.7644(16) 0.5839(11) 0.144(9) Uiso 1 1 d D . . . .
C60 C -0.3193(11) 0.746(3) 0.5611(17) 0.35(3) Uiso 1 1 d D . . . .
H60A H -0.3441 0.7877 0.5766 0.522 Uiso 1 1 calc R . . . .
H60B H -0.3182 0.7533 0.5212 0.522 Uiso 1 1 calc R . . . .
H60C H -0.3291 0.6843 0.5700 0.522 Uiso 1 1 calc R . . . .
C61 C -0.2543(14) 0.8571(16) 0.5803(15) 0.266(18) Uiso 1 1 d D . . . .
H61A H -0.2812 0.8959 0.5945 0.398 Uiso 1 1 calc R . . . .
H61B H -0.2236 0.8659 0.6021 0.398 Uiso 1 1 calc R . . . .
H61C H -0.2475 0.8725 0.5419 0.398 Uiso 1 1 calc R . . . .
O34 O -0.2333(13) 0.709(2) 0.564(2) 0.23(2) Uiso 0.5 1 d D . P B 1
H34 H -0.2353 0.6591 0.5802 0.346 Uiso 0.5 1 calc R . P B 1
O35 O -0.2649(11) 0.7330(18) 0.6388(13) 0.150(11) Uiso 0.5 1 d D . P B 2
H35A H -0.2805 0.7675 0.6602 0.225 Uiso 0.5 1 calc R . P B 2
Br1 Br 0.13584(8) 0.28502(11) 0.15008(9) 0.0957(6) Uani 1 1 d . . . . .

loop_
_atom_site_aniso_label
_atom_site_aniso_U_11
_atom_site_aniso_U_22
_atom_site_aniso_U_33
_atom_site_aniso_U_23
_atom_site_aniso_U_13
_atom_site_aniso_U_12
C1 0.095(12) 0.103(13) 0.071(13) 0.013(11) 0.036(10) -0.002(11)
C2 0.20(2) 0.20(2) 0.074(16) -0.049(16) 0.069(17) -0.09(2)
C3 0.151(19) 0.143(19) 0.101(17) 0.027(15) 0.067(15) -0.024(15)
C6 0.165(12) 0.142(12) 0.123(12) -0.003(10) -0.055(10) -0.007(10)
C7 0.32(4) 0.119(17) 0.089(18) -0.042(14) -0.10(2) 0.03(2)
C8 0.121(19) 0.41(5) 0.19(3) 0.11(3) -0.033(16) -0.17(3)
C9 0.21(2) 0.24(2) 0.24(2) 0.00(2) 0.000(18) -0.094(19)
C11 0.021(6) 0.118(13) 0.124(15) 0.049(12) 0.005(8) 0.016(7)
C12 0.028(7) 0.22(2) 0.096(16) -0.029(16) 0.007(8) 0.004(11)
C13 0.088(12) 0.25(2) 0.145(17) 0.044(14) -0.042(12) 0.043(14)
C14 0.065(9) 0.067(10) 0.111(15) -0.002(10) -0.001(10) 0.012(8)
C15 0.100(14) 0.144(18) 0.15(2) -0.020(17) 0.031(15) 0.055(13)
C16 0.17(2) 0.107(15) 0.17(2) -0.024(16) -0.045(18) 0.086(15)
C17 0.063(9) 0.081(10) 0.063(11) 0.024(9) -0.003(8) 0.012(8)
C18 0.106(13) 0.067(11) 0.129(18) 0.034(11) -0.031(13) -0.015(10)
C19 0.18(2) 0.112(15) 0.16(2) 0.046(15) -0.110(19) 0.020(15)
C20 0.20(2) 0.074(12) 0.13(2) -0.003(13) 0.117(19) 0.004(14)
C21 0.51(6) 0.113(19) 0.10(2) -0.007(16) 0.16(3) -0.04(3)
C22 0.14(2) 0.24(3) 0.23(4) -0.08(3) 0.10(2) -0.04(2)
C23 0.16(2) 0.089(14) 0.111(19) 0.008(13) 0.055(17) -0.021(14)
C24 0.13(2) 0.28(4) 0.17(3) 0.03(3) 0.00(2) -0.01(2)
C25 0.22(3) 0.25(4) 0.22(4) 0.13(3) 0.00(3) -0.12(3)
C26 0.16(2) 0.14(2) 0.22(3) 0.05(2) 0.10(2) -0.064(18)
C27 0.19(3) 0.24(3) 0.26(4) -0.07(3) 0.17(3) -0.09(3)
C28 0.29(4) 0.13(2) 0.41(6) 0.06(3) 0.23(4) -0.05(3)
C29 0.114(17) 0.18(3) 0.24(3) -0.12(2) 0.13(2) -0.039(17)
C30 0.127(19) 0.16(2) 0.24(3) -0.02(2) 0.09(2) 0.053(18)
C31 0.059(11) 0.35(4) 0.14(2) 0.01(2) 0.060(13) -0.021(18)
C32 0.20(3) 0.11(2) 0.24(4) -0.07(2) 0.05(3) -0.01(2)
C33 0.32(5) 0.11(2) 0.29(5) 0.06(2) -0.17(4) -0.09(3)
C34 0.39(6) 0.37(6) 0.17(4) -0.14(4) 0.07(4) 0.08(5)
C35 0.138(16) 0.041(9) 0.19(2) 0.024(12) -0.069(17) -0.046(10)
C36 0.21(4) 0.44(7) 0.37(7) 0.18(6) 0.19(4) 0.02(4)
C37 0.21(3) 0.070(13) 0.41(6) 0.07(2) -0.15(3) -0.070(16)
C38 0.069(11) 0.145(15) 0.121(18) 0.065(14) 0.028(11) -0.001(11)
C39 0.054(11) 0.21(3) 0.29(4) -0.10(3) 0.009(17) 0.029(14)
C40 0.17(3) 0.139(19) 0.33(5) 0.03(3) 0.03(3) -0.02(2)
C41 0.22(3) 0.085(15) 0.14(2) 0.022(16) 0.01(2) 0.063(16)
C42 0.16(2) 0.115(17) 0.15(3) -0.010(18) 0.00(2) 0.046(15)
C43 0.35(4) 0.13(2) 0.17(3) 0.07(2) 0.05(3) 0.10(2)
C44 0.093(12) 0.085(12) 0.084(14) 0.052(11) -0.011(10) -0.001(10)
C45 0.150(17) 0.146(18) 0.047(11) 0.034(12) -0.026(11) 0.002(14)
C46 0.087(12) 0.119(15) 0.131(19) 0.081(14) 0.002(11) -0.008(11)
C47 0.091(13) 0.29(3) 0.039(11) 0.002(16) 0.027(10) -0.064(17)
C48 0.22(3) 0.22(3) 0.11(2) -0.08(2) 0.09(2) -0.06(2)
C49 0.103(14) 0.139(17) 0.089(15) -0.003(13) 0.051(12) -0.021(13)
C50 0.089(11) 0.121(15) 0.042(9) -0.001(10) -0.018(8) -0.029(11)
C51 0.137(18) 0.26(3) 0.070(14) 0.002(17) -0.060(13) -0.070(19)
C52 0.18(2) 0.106(15) 0.056(12) -0.012(11) -0.004(13) -0.043(15)
C53 0.103(13) 0.114(13) 0.090(14) 0.001(11) -0.014(10) -0.064(12)
C54 0.20(3) 0.19(3) 0.26(4) -0.02(3) 0.13(3) -0.08(2)
C55 0.48(6) 0.18(3) 0.31(5) -0.15(3) 0.23(5) -0.22(4)
C56 0.040(8) 0.139(15) 0.119(17) 0.053(14) -0.005(10) -0.001(9)
C57 0.058(10) 0.22(2) 0.127(19) 0.037(18) 0.040(11) 0.056(13)
C58 0.082(12) 0.21(2) 0.113(18) 0.036(17) -0.031(12) 0.050(14)
Ca1 0.0563(15) 0.0596(16) 0.0462(17) 0.0023(14) 0.0139(13) -0.0005(13)
O1 0.026(3) 0.040(4) 0.041(5) 0.007(4) 0.005(3) -0.004(3)
O2 0.026(3) 0.041(4) 0.034(5) 0.008(4) -0.001(3) 0.001(3)
O3 0.062(5) 0.077(6) 0.034(5) 0.000(5) -0.002(4) -0.003(5)
O4 0.057(5) 0.072(6) 0.034(5) -0.004(5) -0.014(4) -0.014(4)
O5 0.048(5) 0.074(6) 0.063(7) 0.009(5) -0.014(4) -0.026(4)
O6 0.021(3) 0.061(5) 0.069(6) 0.002(5) -0.005(4) 0.003(3)
O7 0.043(4) 0.057(5) 0.078(7) 0.013(5) -0.002(5) 0.009(4)
O8 0.038(4) 0.054(5) 0.047(5) 0.019(4) -0.007(4) 0.004(4)
O9 0.041(4) 0.060(5) 0.035(5) 0.002(4) 0.006(4) 0.003(4)
O10 0.048(4) 0.035(4) 0.044(5) 0.000(4) 0.001(4) -0.007(3)
O11 0.038(4) 0.044(5) 0.050(6) 0.005(4) 0.011(4) -0.014(4)
O12 0.034(4) 0.053(5) 0.051(6) -0.004(4) 0.015(4) 0.002(3)
O13 0.044(4) 0.046(5) 0.045(5) -0.002(4) 0.008(4) -0.009(4)
O14 0.027(4) 0.052(5) 0.039(5) 0.002(4) 0.003(3) -0.001(3)
O15 0.126(9) 0.060(6) 0.068(7) -0.004(6) 0.049(7) -0.001(6)
O16 0.208(13) 0.043(5) 0.103(10) -0.023(6) 0.080(10) -0.035(7)
O17 0.062(5) 0.065(6) 0.055(6) 0.006(5) 0.012(5) -0.020(4)
O18 0.052(5) 0.077(6) 0.068(7) -0.014(5) 0.031(5) -0.007(5)
O19 0.087(6) 0.047(5) 0.079(7) -0.017(5) 0.026(6) 0.001(5)
O20 0.039(4) 0.075(6) 0.076(7) 0.012(5) -0.003(5) -0.018(4)
O21 0.043(5) 0.103(8) 0.058(7) 0.018(6) 0.020(4) 0.002(5)
O22 0.037(4) 0.053(5) 0.043(5) 0.004(4) 0.009(4) 0.010(4)
O23 0.048(4) 0.045(4) 0.042(5) 0.007(4) 0.000(4) -0.002(4)
O24 0.041(4) 0.056(5) 0.039(5) 0.007(4) 0.007(4) -0.006(4)
O25 0.044(4) 0.054(5) 0.037(5) -0.011(4) 0.012(4) -0.001(4)
O26 0.046(4) 0.044(4) 0.035(5) -0.006(4) -0.005(4) -0.014(3)
O27 0.022(3) 0.067(5) 0.041(5) 0.017(4) 0.002(3) -0.007(3)
O28 0.056(5) 0.059(6) 0.065(7) 0.017(5) 0.006(5) 0.014(4)
O29 0.047(4) 0.069(6) 0.039(5) 0.024(5) 0.000(4) 0.001(4)
O30 0.079(6) 0.077(6) 0.042(6) 0.007(5) 0.008(5) -0.015(5)
O31 0.061(5) 0.073(6) 0.024(5) -0.003(4) -0.009(4) -0.017(5)
O32 0.044(5) 0.083(7) 0.060(7) -0.001(5) -0.010(4) -0.018(5)
O33 0.031(4) 0.091(6) 0.052(6) 0.018(5) -0.011(4) -0.005(4)
Ti1 0.0377(11) 0.0626(14) 0.0301(13) 0.0070(11) -0.0023(10) -0.0035(10)
Ti2 0.0350(10) 0.0582(14) 0.0482(15) 0.0010(12) -0.0077(10) -0.0124(10)
Ti3 0.0297(9) 0.0521(13) 0.0525(15) 0.0047(11) -0.0009(10) 0.0027(9)
Ti4 0.0415(11) 0.0519(13) 0.0407(14) 0.0033(11) 0.0063(10) -0.0091(10)
Ti5 0.0331(10) 0.0616(14) 0.0425(14) -0.0015(12) 0.0111(10) -0.0016(10)
Ti6 0.0453(11) 0.0558(13) 0.0460(15) -0.0054(12) 0.0053(11) -0.0037(10)
Ti7 0.0308(10) 0.0525(12) 0.0422(13) 0.0031(12) -0.0029(10) -0.0078(10)
Ti8 0.0287(9) 0.0660(14) 0.0363(13) 0.0074(12) 0.0076(9) 0.0027(9)
Ti9 0.0384(11) 0.0630(15) 0.0447(14) 0.0154(12) 0.0034(10) 0.0072(10)
Ti10 0.0460(12) 0.0695(15) 0.0293(13) 0.0050(12) 0.0015(10) -0.0070(11)
Ti11 0.0367(11) 0.0775(16) 0.0408(14) 0.0079(13) -0.0102(10) -0.0125(11)
Br1 0.1236(14) 0.0696(10) 0.0938(14) -0.0129(10) 0.0073(12) 0.0210(10)

loop_
_atom_type_symbol
_atom_type_description
_atom_type_scat_dispersion_real
_atom_type_scat_dispersion_imag
_atom_type_scat_source
C C 0.0033 0.0016 'International Tables Vol C Tables 4.2.6.8 and 6.1.1.4'
H H 0.0000 0.0000 'International Tables Vol C Tables 4.2.6.8 and 6.1.1.4'
Br Br -0.2901 2.4595 'International Tables Vol C Tables 4.2.6.8 and 6.1.1.4'
Ca Ca 0.2262 0.3064 'International Tables Vol C Tables 4.2.6.8 and 6.1.1.4'
O O 0.0106 0.0060 'International Tables Vol C Tables 4.2.6.8 and 6.1.1.4'
Ti Ti 0.2776 0.4457 'International Tables Vol C Tables 4.2.6.8 and 6.1.1.4'

loop_
_geom_angle_atom_site_label_1
_geom_angle_atom_site_label_2
_geom_angle_atom_site_label_3
_geom_angle
C2 C1 H1 106.1
C2 C1 C3 115.4(18)
C3 C1 H1 106.1
O3 C1 H1 106.1
O3 C1 C2 112.1(17)
O3 C1 C3 110.2(15)
C1 C2 H2A 109.5
C1 C2 H2B 109.5
C1 C2 H2C 109.5
H2A C2 H2B 109.5
H2A C2 H2C 109.5
H2B C2 H2C 109.5
C1 C3 H3A 109.5
C1 C3 H3B 109.5
C1 C3 H3C 109.5
H3A C3 H3B 109.5
H3A C3 H3C 109.5
H3B C3 H3C 109.5
C6 C4 H4 94.8
C6 C4 O4 112.2(18)
C7 C4 H4 94.8
C7 C4 C6 133(2)
C7 C4 O4 112.3(17)
O4 C4 H4 94.8
C6 C5 H5 108.4
C7 C5 H5 108.4
C7 C5 C6 119(2)
C7 C5 O4 107.5(19)
O4 C5 H5 108.4
O4 C5 C6 105.3(19)
C4 C6 H6BD 109.5
C4 C6 H6BE 109.5
C4 C6 H6BF 109.5
C5 C6 H6AA 109.5
C5 C6 H6AB 109.5
C5 C6 H6AC 109.5
H6BD C6 H6BE 109.5
H6BD C6 H6BF 109.5
H6BE C6 H6BF 109.5
H6AA C6 H6AB 109.5
H6AA C6 H6AC 109.5
H6AB C6 H6AC 109.5
C4 C7 H7BD 109.5
C4 C7 H7BE 109.5
C4 C7 H7BF 109.5
C5 C7 H7AA 109.5
C5 C7 H7AB 109.5
C5 C7 H7AC 109.5
H7BD C7 H7BE 109.5
H7BD C7 H7BF 109.5
H7BE C7 H7BF 109.5
H7AA C7 H7AB 109.5
H7AA C7 H7AC 109.5
H7AB C7 H7AC 109.5
C9 C8 H8 120.0
C9 C8 O5 97(3)
C10 C8 H8 120.0
C10 C8 C9 96(3)
C10 C8 O5 99(3)
O5 C8 H8 120.0
C8 C9 H9A 109.5
C8 C9 H9B 109.5
C8 C9 H9C 109.5
H9A C9 H9B 109.5
H9A C9 H9C 109.5
H9B C9 H9C 109.5
C8 C10 H10A 109.5
C8 C10 H10B 109.5
C8 C10 H10C 109.5
H10A C10 H10B 109.5
H10A C10 H10C 109.5
H10B C10 H10C 109.5
C13 C11 C12 130.4(15)
C13 C11 O6 114.9(14)
O6 C11 C12 111.9(13)
C11 C12 H12A 109.5
C11 C12 H12B 109.5
C11 C12 H12C 109.5
H12A C12 H12B 109.5
H12A C12 H12C 109.5
H12B C12 H12C 109.5
C11 C13 H13A 109.5
C11 C13 H13B 109.5
C11 C13 H13C 109.5
H13A C13 H13B 109.5
H13A C13 H13C 109.5
H13B C13 H13C 109.5
C15 C14 H14 109.1
C16 C14 H14 109.1
C16 C14 C15 109.5(16)
O7 C14 H14 109.1
O7 C14 C15 108.6(14)
O7 C14 C16 111.4(16)
C14 C15 H15A 109.5
C14 C15 H15B 109.5
C14 C15 H15C 109.5
H15A C15 H15B 109.5
H15A C15 H15C 109.5
H15B C15 H15C 109.5
C14 C16 H16A 109.5
C14 C16 H16B 109.5
C14 C16 H16C 109.5
H16A C16 H16B 109.5
H16A C16 H16C 109.5
H16B C16 H16C 109.5
C18 C17 H17 102.4
C19 C17 H17 102.4
C19 C17 C18 122.9(15)
C19 C17 O8 111.8(13)
O8 C17 H17 102.4
O8 C17 C18 111.7(13)
C17 C18 H18A 109.5
C17 C18 H18B 109.5
C17 C18 H18C 109.5
H18A C18 H18B 109.5
H18A C18 H18C 109.5
H18B C18 H18C 109.5
C17 C19 H19A 109.5
C17 C19 H19B 109.5
C17 C19 H19C 109.5
H19A C19 H19B 109.5
H19A C19 H19C 109.5
H19B C19 H19C 109.5
C21 C20 H20 108.8
C21 C20 O15 110(2)
C22 C20 H20 108.8
C22 C20 C21 112(2)
C22 C20 O15 109(2)
O15 C20 H20 108.8
C20 C21 H21A 109.5
C20 C21 H21B 109.5
C20 C21 H21C 109.5
H21A C21 H21B 109.5
H21A C21 H21C 109.5
H21B C21 H21C 109.5
C20 C22 H22A 109.5
C20 C22 H22B 109.5
C20 C22 H22C 109.5
H22A C22 H22B 109.5
H22A C22 H22C 109.5
H22B C22 H22C 109.5
C24 C23 H23 107.1
C25 C23 H23 107.1
C25 C23 C24 114(2)
O16 C23 H23 107.1
O16 C23 C24 107(2)
O16 C23 C25 114(2)
C23 C24 H24A 109.5
C23 C24 H24B 109.5
C23 C24 H24C 109.5
H24A C24 H24B 109.5
H24A C24 H24C 109.5
H24B C24 H24C 109.5
C23 C25 H25A 109.5
C23 C25 H25B 109.5
C23 C25 H25C 109.5
H25A C25 H25B 109.5
H25A C25 H25C 109.5
H25B C25 H25C 109.5
C27 C26 H26 96.4
C27 C26 C28 120(2)
C27 C26 O17 121(2)
C28 C26 H26 96.4
O17 C26 H26 96.4
O17 C26 C28 115(2)
C26 C27 H27A 109.5
C26 C27 H27B 109.5
C26 C27 H27C 109.5
H27A C27 H27B 109.5
H27A C27 H27C 109.5
H27B C27 H27C 109.5
C26 C28 H28A 109.5
C26 C28 H28B 109.5
C26 C28 H28C 109.5
H28A C28 H28B 109.5
H28A C28 H28C 109.5
H28B C28 H28C 109.5
C30 C29 H29 99.3
C30 C29 C31 122(2)
C30 C29 O18 114(2)
C31 C29 H29 99.3
O18 C29 H29 99.3
O18 C29 C31 116(2)
C29 C30 H30A 109.5
C29 C30 H30B 109.5
C29 C30 H30C 109.5
H30A C30 H30B 109.5
H30A C30 H30C 109.5
H30B C30 H30C 109.5
C29 C31 H31A 109.5
C29 C31 H31B 109.5
C29 C31 H31C 109.5
H31A C31 H31B 109.5
H31A C31 H31C 109.5
H31B C31 H31C 109.5
C33 C32 H32 101.7
C33 C32 C34 124(4)
C33 C32 O19 113(3)
C34 C32 H32 101.7
C34 C32 O19 110(3)
O19 C32 H32 101.7
C32 C33 H33A 109.5
C32 C33 H33B 109.5
C32 C33 H33C 109.5
H33A C33 H33B 109.5
H33A C33 H33C 109.5
H33B C33 H33C 109.5
C32 C34 H34A 109.5
C32 C34 H34B 109.5
C32 C34 H34C 109.5
H34A C34 H34B 109.5
H34A C34 H34C 109.5
H34B C34 H34C 109.5
C36 C35 H35 110.7
C36 C35 C37 105.3(16)
C37 C35 H35 110.7
O20 C35 H35 110.7
O20 C35 C36 107.9(19)
O20 C35 C37 111.3(17)
C35 C36 H36A 109.5
C35 C36 H36B 109.5
C35 C36 H36C 109.5
H36A C36 H36B 109.5
H36A C36 H36C 109.5
H36B C36 H36C 109.5
C35 C37 H37A 109.5
C35 C37 H37B 109.5
C35 C37 H37C 109.5
H37A C37 H37B 109.5
H37A C37 H37C 109.5
H37B C37 H37C 109.5
C39 C38 H38 105.6
C39 C38 C40 107(2)
C39 C38 O21 123.3(19)
C40 C38 H38 105.6
O21 C38 H38 105.6
O21 C38 C40 108(2)
C38 C39 H39A 109.5
C38 C39 H39B 109.5
C38 C39 H39C 109.5
H39A C39 H39B 109.5
H39A C39 H39C 109.5
H39B C39 H39C 109.5
C38 C40 H40A 109.5
C38 C40 H40B 109.5
C38 C40 H40C 109.5
H40A C40 H40B 109.5
H40A C40 H40C 109.5
H40B C40 H40C 109.5
C42 C41 H41 100.1
C43 C41 H41 100.1
C43 C41 C42 121(2)
O28 C41 H41 100.1
O28 C41 C42 114(2)
O28 C41 C43 116(2)
C41 C42 H42A 109.5
C41 C42 H42B 109.5
C41 C42 H42C 109.5
H42A C42 H42B 109.5
H42A C42 H42C 109.5
H42B C42 H42C 109.5
C41 C43 H43A 109.5
C41 C43 H43B 109.5
C41 C43 H43C 109.5
H43A C43 H43B 109.5
H43A C43 H43C 109.5
H43B C43 H43C 109.5
C45 C44 H44 106.0
C46 C44 H44 106.0
C46 C44 C45 116.0(17)
O29 C44 H44 106.0
O29 C44 C45 112.6(14)
O29 C44 C46 109.5(13)
C44 C45 H45A 109.5
C44 C45 H45B 109.5
C44 C45 H45C 109.5
H45A C45 H45B 109.5
H45A C45 H45C 109.5
H45B C45 H45C 109.5
C44 C46 H46A 109.5
C44 C46 H46B 109.5
C44 C46 H46C 109.5
H46A C46 H46B 109.5
H46A C46 H46C 109.5
H46B C46 H46C 109.5
C48 C47 H47 104.1
C49 C47 H47 104.1
C49 C47 C48 121.8(19)
C49 C47 O30 110(2)
O30 C47 H47 104.1
O30 C47 C48 110.9(16)
C47 C48 H48A 109.5
C47 C48 H48B 109.5
C47 C48 H48C 109.5
H48A C48 H48B 109.5
H48A C48 H48C 109.5
H48B C48 H48C 109.5
C47 C49 H49A 109.5
C47 C49 H49B 109.5
C47 C49 H49C 109.5
H49A C49 H49B 109.5
H49A C49 H49C 109.5
H49B C49 H49C 109.5
C51 C50 H50 105.1
C51 C50 C52 120.2(18)
C52 C50 H50 105.1
O31 C50 H50 105.1
O31 C50 C51 111.7(15)
O31 C50 C52 108.5(13)
C50 C51 H51A 109.5
C50 C51 H51B 109.5
C50 C51 H51C 109.5
H51A C51 H51B 109.5
H51A C51 H51C 109.5
H51B C51 H51C 109.5
C50 C52 H52A 109.5
C50 C52 H52B 109.5
C50 C52 H52C 109.5
H52A C52 H52B 109.5
H52A C52 H52C 109.5
H52B C52 H52C 109.5
C54 C53 H53 97.9
C55 C53 H53 97.9
C55 C53 C54 125(2)
C55 C53 O32 117(2)
O32 C53 H53 97.9
O32 C53 C54 112.1(17)
C53 C54 H54A 109.5
C53 C54 H54B 109.5
C53 C54 H54C 109.5
H54A C54 H54B 109.5
H54A C54 H54C 109.5
H54B C54 H54C 109.5
C53 C55 H55A 109.5
C53 C55 H55B 109.5
C53 C55 H55C 109.5
H55A C55 H55B 109.5
H55A C55 H55C 109.5
H55B C55 H55C 109.5
C57 C56 H56 103.3
C57 C56 C58 122.1(18)
C57 C56 O33 111.0(15)
C58 C56 H56 103.3
C58 C56 O33 111.4(14)
O33 C56 H56 103.3
C56 C57 H57A 109.5
C56 C57 H57B 109.5
C56 C57 H57C 109.5
H57A C57 H57B 109.5
H57A C57 H57C 109.5
H57B C57 H57C 109.5
C56 C58 H58A 109.5
C56 C58 H58B 109.5
C56 C58 H58C 109.5
H58A C58 H58B 109.5
H58A C58 H58C 109.5
H58B C58 H58C 109.5
O9 Ca1 O10 92.1(3)
O9 Ca1 O15 85.2(3)
O9 Ca1 O16 155.2(4)
O9 Ca1 O22 68.0(3)
O9 Ca1 O23 115.4(3)
O9 Ca1 Ti1 21.77(18)
O9 Ca1 Ti2 70.58(19)
O9 Ca1 Ti4 106.5(2)
O9 Ca1 Ti8 34.7(2)
O9 Ca1 Ti9 95.9(2)
O10 Ca1 O15 134.7(4)
O10 Ca1 O16 92.2(4)
O10 Ca1 O22 115.3(3)
O10 Ca1 O23 67.3(3)
O10 Ca1 Ti1 70.46(19)
O10 Ca1 Ti2 21.66(19)
O10 Ca1 Ti4 34.3(2)
O10 Ca1 Ti8 106.66(19)
O10 Ca1 Ti9 95.4(2)
O15 Ca1 O16 74.5(4)
O15 Ca1 O22 105.5(4)
O15 Ca1 O23 151.5(4)
O15 Ca1 Ti1 99.1(3)
O15 Ca1 Ti2 127.4(3)
O15 Ca1 Ti4 162.2(3)
O15 Ca1 Ti8 96.4(3)
O15 Ca1 Ti9 129.9(3)
O16 Ca1 O22 130.8(4)
O16 Ca1 O23 88.8(4)
O16 Ca1 Ti1 148.8(4)
O16 Ca1 Ti2 110.8(3)
O16 Ca1 Ti4 90.5(3)
O16 Ca1 Ti8 159.7(4)
O16 Ca1 Ti9 108.0(4)
O22 Ca1 O23 68.3(3)
O22 Ca1 Ti1 80.33(19)
O22 Ca1 Ti2 107.17(19)
O22 Ca1 Ti4 91.5(2)
O22 Ca1 Ti8 33.24(19)
O22 Ca1 Ti9 34.6(2)
O23 Ca1 Ti1 106.8(2)
O23 Ca1 Ti2 79.87(19)
O23 Ca1 Ti4 33.07(19)
O23 Ca1 Ti8 91.6(2)
O23 Ca1 Ti9 34.52(18)
Ti1 Ca1 Ti2 48.85(5)
Ti4 Ca1 Ti1 88.78(8)
Ti4 Ca1 Ti2 48.95(6)
Ti4 Ca1 Ti9 63.44(7)
Ti8 Ca1 Ti1 49.33(6)
Ti8 Ca1 Ti2 89.25(7)
Ti8 Ca1 Ti4 100.76(9)
Ti8 Ca1 Ti9 63.60(8)
Ti9 Ca1 Ti1 99.43(8)
Ti9 Ca1 Ti2 99.32(8)
Ti1 O1 Ti2 105.1(4)
Ti3 O1 Ti1 104.8(3)
Ti3 O1 Ti2 104.7(3)
Ti9 O2 Ti10 104.6(3)
Ti9 O2 Ti11 105.1(3)
Ti10 O2 Ti11 103.3(3)
C1 O3 Ti1 140.8(10)
C4 O4 Ti1 123.0(12)
C4 O4 Ti2 134.8(12)
C5 O4 Ti1 145.6(14)
C5 O4 Ti2 112.1(13)
Ti1 O4 Ti2 101.9(4)
C8 O5 Ti2 140.0(14)
C11 O6 Ti2 127.4(8)
C11 O6 Ti3 131.1(9)
Ti3 O6 Ti2 100.7(3)
C14 O7 Ti3 153.8(9)
C17 O8 Ti1 127.3(8)
C17 O8 Ti3 131.1(8)
Ti3 O8 Ti1 100.7(3)
Ti1 O9 Ca1 131.3(4)
Ti1 O9 Ti8 104.3(4)
Ti8 O9 Ca1 102.4(3)
Ti2 O10 Ca1 131.3(4)
Ti2 O10 Ti4 104.0(4)
Ti4 O10 Ca1 103.2(3)
Ti2 O11 Ti4 96.4(4)
Ti5 O11 Ti2 138.0(4)
Ti5 O11 Ti4 101.0(4)
Ti5 O12 Ti3 133.3(4)
Ti5 O12 Ti6 101.3(4)
Ti6 O12 Ti3 101.7(3)
Ti6 O13 Ti3 102.5(3)
Ti7 O13 Ti3 133.7(4)
Ti7 O13 Ti6 100.4(4)
Ti1 O14 Ti8 97.1(3)
Ti7 O14 Ti1 136.8(4)
Ti7 O14 Ti8 101.2(4)
C20 O15 Ca1 131.5(9)
C20 O15 H15 110(2)
Ca1 O15 H15 118(2)
C23 O16 Ca1 127.4(10)
C23 O16 H16 107.9
Ca1 O16 H16 124.2
C26 O17 Ti4 148.1(13)
C29 O18 Ti5 168.5(15)
C32 O19 Ti6 163.6(16)
C35 O20 Ti7 155.9(10)
C38 O21 Ti8 166.4(13)
Ti8 O22 Ca1 101.2(4)
Ti8 O22 Ti9 136.3(4)
Ti9 O22 Ca1 100.1(3)
Ti4 O23 Ca1 101.3(4)
Ti4 O23 Ti9 136.7(5)
Ti9 O23 Ca1 99.6(3)
Ti4 O24 Ti5 100.9(4)
Ti4 O24 Ti10 133.7(4)
Ti5 O24 Ti10 102.5(4)
Ti5 O25 Ti10 100.4(3)
Ti6 O25 Ti5 99.8(4)
Ti6 O25 Ti10 134.7(4)
Ti6 O26 Ti7 99.6(3)
Ti6 O26 Ti11 134.6(4)
Ti7 O26 Ti11 100.3(3)
Ti7 O27 Ti11 101.9(4)
Ti8 O27 Ti7 101.3(3)
Ti8 O27 Ti11 132.9(4)
C41 O28 Ti9 161.4(14)
C44 O29 Ti9 127.1(10)
C44 O29 Ti10 132.3(10)
Ti10 O29 Ti9 99.5(3)
C47 O30 Ti10 151.8(11)
C50 O31 Ti10 126.8(9)
C50 O31 Ti11 133.0(9)
Ti10 O31 Ti11 99.9(4)
C53 O32 Ti11 154.9(11)
C56 O33 Ti9 130.7(11)
C56 O33 Ti11 128.2(10)
Ti11 O33 Ti9 100.1(3)
O1 Ti1 Ca1 76.0(2)
O1 Ti1 O4 76.2(3)
O1 Ti1 O8 75.2(3)
O1 Ti1 O14 87.8(3)
O1 Ti1 Ti2 37.5(2)
O1 Ti1 Ti3 37.4(2)
O1 Ti1 Ti8 89.0(2)
O3 Ti1 Ca1 116.2(3)
O3 Ti1 O1 165.3(4)
O3 Ti1 O4 98.8(4)
O3 Ti1 O8 91.5(4)
O3 Ti1 O9 97.8(4)
O3 Ti1 O14 98.4(4)
O3 Ti1 Ti2 137.6(3)
O3 Ti1 Ti3 129.5(3)
O3 Ti1 Ti8 104.5(3)
O4 Ti1 Ca1 73.2(3)
O4 Ti1 O8 93.1(3)
O4 Ti1 Ti2 39.1(3)
O4 Ti1 Ti3 86.3(3)
O4 Ti1 Ti8 129.6(3)
O8 Ti1 Ca1 150.3(2)
O8 Ti1 Ti2 87.0(2)
O8 Ti1 Ti3 38.0(2)
O8 Ti1 Ti8 129.6(2)
O9 Ti1 Ca1 27.0(2)
O9 Ti1 O1 96.3(3)
O9 Ti1 O4 95.0(4)
O9 Ti1 O8 166.5(4)
O9 Ti1 O14 79.7(3)
O9 Ti1 Ti2 92.5(2)
O9 Ti1 Ti3 131.9(3)
O9 Ti1 Ti8 38.4(2)
O14 Ti1 Ca1 96.4(2)
O14 Ti1 O4 162.5(3)
O14 Ti1 O8 89.4(3)
O14 Ti1 Ti2 123.9(2)
O14 Ti1 Ti3 85.0(2)
O14 Ti1 Ti8 41.7(2)
Ti2 Ti1 Ca1 65.59(7)
Ti3 Ti1 Ca1 113.34(9)
Ti3 Ti1 Ti2 59.81(7)
Ti8 Ti1 Ca1 56.42(7)
Ti8 Ti1 Ti2 108.88(9)
Ti8 Ti1 Ti3 110.27(9)
O1 Ti2 Ca1 75.9(2)
O1 Ti2 O4 75.9(3)
O1 Ti2 O6 75.1(3)
O1 Ti2 O11 87.1(3)
O1 Ti2 Ti1 37.4(2)
O1 Ti2 Ti3 37.3(2)
O1 Ti2 Ti4 89.0(2)
O4 Ti2 Ca1 73.2(3)
O4 Ti2 O6 93.6(4)
O4 Ti2 Ti1 39.0(2)
O4 Ti2 Ti3 86.1(3)
O4 Ti2 Ti4 130.1(3)
O5 Ti2 Ca1 117.0(3)
O5 Ti2 O1 163.8(4)
O5 Ti2 O4 97.7(4)
O5 Ti2 O6 90.7(4)
O5 Ti2 O10 99.3(4)
O5 Ti2 O11 100.3(4)
O5 Ti2 Ti1 136.2(3)
O5 Ti2 Ti3 128.6(3)
O5 Ti2 Ti4 106.2(3)
O6 Ti2 Ca1 150.3(2)
O6 Ti2 Ti1 87.3(2)
O6 Ti2 Ti3 37.94(19)
O6 Ti2 Ti4 128.4(3)
O10 Ti2 Ca1 27.1(2)
O10 Ti2 O1 96.1(3)
O10 Ti2 O4 95.3(4)
O10 Ti2 O6 165.6(4)
O10 Ti2 O11 80.2(3)
O10 Ti2 Ti1 92.6(2)
O10 Ti2 Ti3 131.6(2)
O10 Ti2 Ti4 38.6(3)
O11 Ti2 Ca1 97.0(2)
O11 Ti2 O4 162.0(3)
O11 Ti2 O6 87.9(3)
O11 Ti2 Ti1 123.3(2)
O11 Ti2 Ti3 84.1(2)
O11 Ti2 Ti4 41.8(2)
Ti1 Ti2 Ca1 65.56(7)
Ti3 Ti2 Ca1 113.19(7)
Ti3 Ti2 Ti1 59.64(7)
Ti4 Ti2 Ca1 56.95(7)
Ti4 Ti2 Ti1 109.06(8)
Ti4 Ti2 Ti3 109.87(9)
O1 Ti3 O12 88.1(3)
O1 Ti3 O13 87.8(3)
O1 Ti3 Ti1 37.9(2)
O1 Ti3 Ti2 37.94(19)
O1 Ti3 Ti6 87.6(2)
O6 Ti3 O1 79.1(3)
O6 Ti3 O12 91.7(3)
O6 Ti3 O13 162.2(3)
O6 Ti3 Ti1 90.6(2)
O6 Ti3 Ti2 41.3(2)
O6 Ti3 Ti6 128.5(3)
O7 Ti3 O1 177.7(4)
O7 Ti3 O6 99.0(3)
O7 Ti3 O8 100.3(4)
O7 Ti3 O12 93.1(4)
O7 Ti3 O13 94.4(4)
O7 Ti3 Ti1 141.5(3)
O7 Ti3 Ti2 140.2(3)
O7 Ti3 Ti6 94.5(3)
O8 Ti3 O1 78.9(3)
O8 Ti3 O6 97.4(4)
O8 Ti3 O12 162.4(3)
O8 Ti3 O13 91.7(3)
O8 Ti3 Ti1 41.3(2)
O8 Ti3 Ti2 90.1(3)
O8 Ti3 Ti6 128.6(2)
O12 Ti3 Ti1 123.9(2)
O12 Ti3 Ti2 86.8(2)
O12 Ti3 Ti6 37.9(2)
O13 Ti3 O12 75.8(3)
O13 Ti3 Ti1 86.2(2)
O13 Ti3 Ti2 123.9(2)
O13 Ti3 Ti6 37.9(2)
Ti1 Ti3 Ti2 60.55(7)
Ti6 Ti3 Ti1 108.34(8)
Ti6 Ti3 Ti2 108.70(9)
O10 Ti4 Ca1 42.6(2)
O10 Ti4 O11 79.0(3)
O10 Ti4 O24 144.6(3)
O10 Ti4 Ti2 37.4(2)
O10 Ti4 Ti5 110.8(2)
O11 Ti4 Ca1 113.6(3)
O11 Ti4 Ti2 41.8(2)
O11 Ti4 Ti5 38.2(2)
O17 Ti4 Ca1 116.2(3)
O17 Ti4 O10 107.8(4)
O17 Ti4 O11 108.2(4)
O17 Ti4 O23 109.3(4)
O17 Ti4 O24 104.4(4)
O17 Ti4 Ti2 116.9(3)
O17 Ti4 Ti5 115.4(3)
O23 Ti4 Ca1 45.6(3)
O23 Ti4 O10 88.2(3)
O23 Ti4 O11 142.5(3)
O23 Ti4 O24 94.8(3)
O23 Ti4 Ti2 115.7(3)
O23 Ti4 Ti5 121.5(3)
O24 Ti4 Ca1 129.7(2)
O24 Ti4 O11 77.4(3)
O24 Ti4 Ti2 113.1(3)
O24 Ti4 Ti5 39.6(2)
Ti2 Ti4 Ca1 74.10(8)
Ti2 Ti4 Ti5 74.71(8)
Ti5 Ti4 Ca1 127.47(9)
O11 Ti5 O12 95.4(4)
O11 Ti5 O24 79.9(3)
O11 Ti5 O25 140.0(3)
O11 Ti5 Ti4 40.8(2)
O11 Ti5 Ti6 120.6(2)
O11 Ti5 Ti10 112.3(2)
O12 Ti5 O24 139.2(3)
O12 Ti5 O25 79.2(3)
O12 Ti5 Ti4 120.6(3)
O12 Ti5 Ti6 39.9(2)
O12 Ti5 Ti10 112.7(2)
O18 Ti5 O11 110.1(4)
O18 Ti5 O12 110.1(4)
O18 Ti5 O24 109.5(4)
O18 Ti5 O25 108.9(4)
O18 Ti5 Ti4 120.7(3)
O18 Ti5 Ti6 120.1(3)
O18 Ti5 Ti10 114.7(4)
O24 Ti5 O25 79.3(3)
O24 Ti5 Ti4 39.4(3)
O24 Ti5 Ti6 108.9(2)
O24 Ti5 Ti10 38.9(2)
O25 Ti5 Ti4 109.0(2)
O25 Ti5 Ti6 39.6(2)
O25 Ti5 Ti10 40.4(2)
Ti4 Ti5 Ti10 72.72(8)
Ti6 Ti5 Ti4 118.36(9)
Ti6 Ti5 Ti10 74.13(8)
O12 Ti6 O13 80.0(3)
O12 Ti6 Ti3 40.4(3)
O12 Ti6 Ti5 38.7(2)
O12 Ti6 Ti7 109.7(3)
O13 Ti6 Ti3 39.6(2)
O13 Ti6 Ti5 109.1(2)
O13 Ti6 Ti7 39.3(2)
O19 Ti6 O12 109.4(4)
O19 Ti6 O13 109.3(4)
O19 Ti6 O25 109.8(4)
O19 Ti6 O26 108.9(4)
O19 Ti6 Ti3 115.4(4)
O19 Ti6 Ti5 120.1(3)
O19 Ti6 Ti7 119.7(3)
O25 Ti6 O12 78.9(3)
O25 Ti6 O13 139.9(3)
O25 Ti6 Ti3 112.4(3)
O25 Ti6 Ti5 40.6(2)
O25 Ti6 Ti7 121.5(2)
O26 Ti6 O12 140.8(3)
O26 Ti6 O13 80.2(3)
O26 Ti6 O25 95.5(3)
O26 Ti6 Ti3 113.1(3)
O26 Ti6 Ti5 121.5(2)
O26 Ti6 Ti7 41.3(2)
Ti5 Ti6 Ti3 73.29(8)
Ti7 Ti6 Ti3 73.16(8)
Ti7 Ti6 Ti5 119.31(10)
O13 Ti7 O26 79.0(3)
O13 Ti7 O27 139.6(3)
O13 Ti7 Ti6 40.3(3)
O13 Ti7 Ti8 120.9(2)
O13 Ti7 Ti11 112.2(3)
O14 Ti7 O13 95.9(3)
O14 Ti7 O26 140.6(3)
O14 Ti7 O27 79.6(3)
O14 Ti7 Ti6 121.7(2)
O14 Ti7 Ti8 41.0(2)
O14 Ti7 Ti11 112.6(2)
O20 Ti7 O13 110.0(4)
O20 Ti7 O14 109.7(4)
O20 Ti7 O26 108.7(4)
O20 Ti7 O27 109.3(3)
O20 Ti7 Ti6 119.6(3)
O20 Ti7 Ti8 120.7(3)
O20 Ti7 Ti11 114.9(3)
O26 Ti7 Ti6 39.1(2)
O26 Ti7 Ti8 109.1(2)
O26 Ti7 Ti11 40.2(2)
O27 Ti7 O26 79.7(3)
O27 Ti7 Ti6 109.1(2)
O27 Ti7 Ti8 39.2(2)
O27 Ti7 Ti11 39.5(2)
Ti6 Ti7 Ti8 118.69(9)
Ti6 Ti7 Ti11 73.36(8)
Ti8 Ti7 Ti11 72.82(8)
O9 Ti8 Ca1 42.9(2)
O9 Ti8 O14 78.3(3)
O9 Ti8 O27 144.2(3)
O9 Ti8 Ti1 37.4(2)
O9 Ti8 Ti7 109.8(2)
O14 Ti8 Ca1 113.4(2)
O14 Ti8 Ti1 41.2(2)
O14 Ti8 Ti7 37.8(2)
O21 Ti8 Ca1 115.3(4)
O21 Ti8 O9 107.4(4)
O21 Ti8 O14 108.9(4)
O21 Ti8 O22 108.6(4)
O21 Ti8 O27 104.8(4)
O21 Ti8 Ti1 117.3(3)
O21 Ti8 Ti7 116.4(3)
O22 Ti8 Ca1 45.6(3)
O22 Ti8 O9 88.4(3)
O22 Ti8 O14 142.5(3)
O22 Ti8 O27 95.9(4)
O22 Ti8 Ti1 115.6(2)
O22 Ti8 Ti7 122.0(3)
O27 Ti8 Ca1 130.6(2)
O27 Ti8 O14 76.9(3)
O27 Ti8 Ti1 112.0(2)
O27 Ti8 Ti7 39.6(2)
Ti1 Ti8 Ca1 74.24(8)
Ti1 Ti8 Ti7 73.62(7)
Ti7 Ti8 Ca1 127.25(8)
O2 Ti9 Ca1 100.2(2)
O2 Ti9 O29 75.5(3)
O2 Ti9 O33 74.8(3)
O2 Ti9 Ti10 37.8(2)
O2 Ti9 Ti11 37.59(19)
O22 Ti9 Ca1 45.3(2)
O22 Ti9 O2 91.5(3)
O22 Ti9 O29 167.0(3)
O22 Ti9 O33 89.7(3)
O22 Ti9 Ti10 128.6(2)
O22 Ti9 Ti11 85.5(2)
O23 Ti9 Ca1 45.9(3)
O23 Ti9 O2 91.0(3)
O23 Ti9 O22 89.9(3)
O23 Ti9 O29 90.1(3)
O23 Ti9 O33 165.8(3)
O23 Ti9 Ti10 85.2(3)
O23 Ti9 Ti11 128.0(2)
O28 Ti9 Ca1 94.3(3)
O28 Ti9 O2 165.5(4)
O28 Ti9 O22 98.8(4)
O28 Ti9 O23 99.3(4)
O28 Ti9 O29 94.1(4)
O28 Ti9 O33 94.8(4)
O28 Ti9 Ti10 132.5(3)
O28 Ti9 Ti11 132.6(3)
O29 Ti9 Ca1 135.9(2)
O29 Ti9 O33 87.1(3)
O29 Ti9 Ti10 38.4(2)
O29 Ti9 Ti11 84.2(2)
O33 Ti9 Ca1 135.0(3)
O33 Ti9 Ti10 84.0(3)
O33 Ti9 Ti11 37.9(2)
Ti10 Ti9 Ca1 119.64(9)
Ti10 Ti9 Ti11 59.44(7)
Ti11 Ti9 Ca1 119.29(9)
O2 Ti10 O25 86.8(3)
O2 Ti10 O31 78.5(3)
O2 Ti10 Ti5 87.0(2)
O2 Ti10 Ti9 37.6(2)
O2 Ti10 Ti11 38.4(2)
O24 Ti10 O2 87.5(3)
O24 Ti10 O25 77.8(3)
O24 Ti10 O31 161.5(3)
O24 Ti10 Ti5 38.6(2)
O24 Ti10 Ti9 85.0(2)
O24 Ti10 Ti11 124.4(3)
O25 Ti10 O31 89.4(3)
O25 Ti10 Ti5 39.2(2)
O25 Ti10 Ti9 122.6(2)
O25 Ti10 Ti11 85.7(2)
O29 Ti10 O2 78.9(3)
O29 Ti10 O24 94.1(4)
O29 Ti10 O25 164.0(4)
O29 Ti10 O31 94.9(4)
O29 Ti10 Ti5 131.6(3)
O29 Ti10 Ti9 42.1(2)
O29 Ti10 Ti11 87.6(2)
O30 Ti10 O2 174.3(4)
O30 Ti10 O24 98.2(4)
O30 Ti10 O25 93.9(4)
O30 Ti10 O29 101.0(4)
O30 Ti10 O31 95.9(4)
O30 Ti10 Ti5 97.1(3)
O30 Ti10 Ti9 143.0(3)
O30 Ti10 Ti11 136.0(3)
O31 Ti10 Ti5 127.5(3)
O31 Ti10 Ti9 90.9(3)
O31 Ti10 Ti11 40.1(2)
Ti5 Ti10 Ti9 107.31(9)
Ti5 Ti10 Ti11 109.07(9)
Ti11 Ti10 Ti9 60.49(7)
O2 Ti11 O26 87.4(3)
O2 Ti11 O27 87.7(3)
O2 Ti11 O31 78.2(3)
O2 Ti11 Ti7 87.0(2)
O2 Ti11 Ti9 37.32(19)
O2 Ti11 Ti10 38.3(2)
O26 Ti11 O31 90.2(3)
O26 Ti11 Ti7 39.6(2)
O26 Ti11 Ti9 122.9(2)
O26 Ti11 Ti10 86.7(2)
O27 Ti11 O26 78.1(3)
O27 Ti11 O31 162.1(3)
O27 Ti11 Ti7 38.5(2)
O27 Ti11 Ti9 84.8(2)
O27 Ti11 Ti10 124.7(2)
O31 Ti11 Ti7 128.5(3)
O31 Ti11 Ti9 90.4(3)
O31 Ti11 Ti10 40.0(2)
O32 Ti11 O2 176.2(4)
O32 Ti11 O26 95.0(4)
O32 Ti11 O27 95.6(4)
O32 Ti11 O31 98.9(4)
O32 Ti11 O33 99.2(4)
O32 Ti11 Ti7 96.7(3)
O32 Ti11 Ti9 141.0(3)
O32 Ti11 Ti10 138.8(3)
O33 Ti11 O2 78.7(3)
O33 Ti11 O26 164.0(3)
O33 Ti11 O27 93.2(4)
O33 Ti11 O31 94.8(4)
O33 Ti11 Ti7 130.4(3)
O33 Ti11 Ti9 42.1(2)
O33 Ti11 Ti10 87.4(2)
Ti7 Ti11 Ti9 106.82(9)
Ti7 Ti11 Ti10 109.64(8)
Ti10 Ti11 Ti9 60.07(7)
C60 C59 C61 115(3)
O34 C59 C60 113(2)
O34 C59 C61 111(2)
O35 C59 C60 113(2)
O35 C59 C61 110(2)
C59 C60 H60A 109.5
C59 C60 H60B 109.5
C59 C60 H60C 109.5
H60A C60 H60B 109.5
H60A C60 H60C 109.5
H60B C60 H60C 109.5
C59 C61 H61A 109.5
C59 C61 H61B 109.5
C59 C61 H61C 109.5
H61A C61 H61B 109.5
H61A C61 H61C 109.5
H61B C61 H61C 109.5
C59 O34 H34 109.5
C59 O35 H35A 109.5

loop_
_geom_bond_atom_site_label_1
_geom_bond_atom_site_label_2
_geom_bond_distance
C1 H1 1.0000
C1 C2 1.42(3)
C1 C3 1.46(2)
C1 O3 1.415(17)
C2 H2A 0.9800
C2 H2B 0.9800
C2 H2C 0.9800
C3 H3A 0.9800
C3 H3B 0.9800
C3 H3C 0.9800
C4 H4 1.0000
C4 C6 1.35(3)
C4 C7 1.35(3)
C4 O4 1.450(17)
C5 H5 1.0000
C5 C6 1.47(2)
C5 C7 1.43(2)
C5 O4 1.46(2)
C6 H6BD 0.9800
C6 H6BE 0.9800
C6 H6BF 0.9800
C6 H6AA 0.9800
C6 H6AB 0.9800
C6 H6AC 0.9800
C7 H7BD 0.9800
C7 H7BE 0.9800
C7 H7BF 0.9800
C7 H7AA 0.9800
C7 H7AB 0.9800
C7 H7AC 0.9800
C8 H8 1.0000
C8 C9 1.42(2)
C8 C10 1.41(4)
C8 O5 1.55(3)
C9 H9A 0.9800
C9 H9B 0.9800
C9 H9C 0.9800
C10 H10A 0.9800
C10 H10B 0.9800
C10 H10C 0.9800
C11 C12 1.45(2)
C11 C13 1.411(18)
C11 O6 1.436(13)
C12 H12A 0.9800
C12 H12B 0.9800
C12 H12C 0.9800
C13 H13A 0.9800
C13 H13B 0.9800
C13 H13C 0.9800
C14 H14 1.0000
C14 C15 1.51(3)
C14 C16 1.45(2)
C14 O7 1.450(17)
C15 H15A 0.9800
C15 H15B 0.9800
C15 H15C 0.9800
C16 H16A 0.9800
C16 H16B 0.9800
C16 H16C 0.9800
C17 H17 1.0000
C17 C18 1.47(2)
C17 C19 1.43(2)
C17 O8 1.447(15)
C18 H18A 0.9800
C18 H18B 0.9800
C18 H18C 0.9800
C19 H19A 0.9800
C19 H19B 0.9800
C19 H19C 0.9800
C20 H20 1.0000
C20 C21 1.47(4)
C20 C22 1.46(3)
C20 O15 1.476(19)
C21 H21A 0.9800
C21 H21B 0.9800
C21 H21C 0.9800
C22 H22A 0.9800
C22 H22B 0.9800
C22 H22C 0.9800
C23 H23 1.0000
C23 C24 1.51(3)
C23 C25 1.43(3)
C23 O16 1.413(17)
C24 H24A 0.9800
C24 H24B 0.9800
C24 H24C 0.9800
C25 H25A 0.9800
C25 H25B 0.9800
C25 H25C 0.9800
C26 H26 1.0000
C26 C27 1.36(3)
C26 C28 1.40(2)
C26 O17 1.38(2)
C27 H27A 0.9800
C27 H27B 0.9800
C27 H27C 0.9800
C28 H28A 0.9800
C28 H28B 0.9800
C28 H28C 0.9800
C29 H29 1.0000
C29 C30 1.35(3)
C29 C31 1.41(3)
C29 O18 1.383(18)
C30 H30A 0.9800
C30 H30B 0.9800
C30 H30C 0.9800
C31 H31A 0.9800
C31 H31B 0.9800
C31 H31C 0.9800
C32 H32 1.0000
C32 C33 1.34(4)
C32 C34 1.37(4)
C32 O19 1.41(2)
C33 H33A 0.9800
C33 H33B 0.9800
C33 H33C 0.9800
C34 H34A 0.9800
C34 H34B 0.9800
C34 H34C 0.9800
C35 H35 1.0000
C35 C36 1.47(2)
C35 C37 1.517(18)
C35 O20 1.406(19)
C36 H36A 0.9800
C36 H36B 0.9800
C36 H36C 0.9800
C37 H37A 0.9800
C37 H37B 0.9800
C37 H37C 0.9800
C38 H38 1.0000
C38 C39 1.35(2)
C38 C40 1.49(3)
C38 O21 1.362(17)
C39 H39A 0.9800
C39 H39B 0.9800
C39 H39C 0.9800
C40 H40A 0.9800
C40 H40B 0.9800
C40 H40C 0.9800
C41 H41 1.0000
C41 C42 1.46(3)
C41 C43 1.40(3)
C41 O28 1.38(2)
C42 H42A 0.9800
C42 H42B 0.9800
C42 H42C 0.9800
C43 H43A 0.9800
C43 H43B 0.9800
C43 H43C 0.9800
C44 H44 1.0000
C44 C45 1.49(2)
C44 C46 1.47(2)
C44 O29 1.423(15)
C45 H45A 0.9800
C45 H45B 0.9800
C45 H45C 0.9800
C46 H46A 0.9800
C46 H46B 0.9800
C46 H46C 0.9800
C47 H47 1.0000
C47 C48 1.47(3)
C47 C49 1.43(3)
C47 O30 1.445(19)
C48 H48A 0.9800
C48 H48B 0.9800
C48 H48C 0.9800
C49 H49A 0.9800
C49 H49B 0.9800
C49 H49C 0.9800
C50 H50 1.0000
C50 C51 1.48(2)
C50 C52 1.55(2)
C50 O31 1.442(17)
C51 H51A 0.9800
C51 H51B 0.9800
C51 H51C 0.9800
C52 H52A 0.9800
C52 H52B 0.9800
C52 H52C 0.9800
C53 H53 1.0000
C53 C54 1.41(2)
C53 C55 1.38(3)
C53 O32 1.395(17)
C54 H54A 0.9800
C54 H54B 0.9800
C54 H54C 0.9800
C55 H55A 0.9800
C55 H55B 0.9800
C55 H55C 0.9800
C56 H56 1.0000
C56 C57 1.42(3)
C56 C58 1.46(2)
C56 O33 1.462(15)
C57 H57A 0.9800
C57 H57B 0.9800
C57 H57C 0.9800
C58 H58A 0.9800
C58 H58B 0.9800
C58 H58C 0.9800
Ca1 O9 2.292(8)
Ca1 O10 2.302(8)
Ca1 O15 2.355(10)
Ca1 O16 2.377(9)
Ca1 O22 2.394(8)
Ca1 O23 2.413(9)
Ca1 Ti1 3.800(3)
Ca1 Ti2 3.801(3)
Ca1 Ti4 3.313(3)
Ca1 Ti8 3.290(3)
Ca1 Ti9 3.315(4)
O1 Ti1 1.977(8)
O1 Ti2 1.984(7)
O1 Ti3 1.956(7)
O2 Ti9 1.961(7)
O2 Ti10 1.968(7)
O2 Ti11 1.973(7)
O3 Ti1 1.804(9)
O4 Ti1 2.022(8)
O4 Ti2 2.026(9)
O5 Ti2 1.805(8)
O6 Ti2 2.097(8)
O6 Ti3 1.953(7)
O7 Ti3 1.789(8)
O8 Ti1 2.093(8)
O8 Ti3 1.952(9)
O9 Ti1 1.876(8)
O9 Ti8 1.918(8)
O10 Ti2 1.867(7)
O10 Ti4 1.915(9)
O11 Ti2 1.998(9)
O11 Ti4 2.000(8)
O11 Ti5 1.891(9)
O12 Ti3 2.050(9)
O12 Ti5 1.894(8)
O12 Ti6 1.944(8)
O13 Ti3 2.023(8)
O13 Ti6 1.948(9)
O13 Ti7 1.905(7)
O14 Ti1 1.989(7)
O14 Ti7 1.876(8)
O14 Ti8 2.007(7)
O15 H15 0.861(12)
O16 H16 0.9208
O17 Ti4 1.773(8)
O18 Ti5 1.749(8)
O19 Ti6 1.754(9)
O20 Ti7 1.750(9)
O21 Ti8 1.759(8)
O22 Ti8 1.838(8)
O22 Ti9 1.911(8)
O23 Ti4 1.844(8)
O23 Ti9 1.905(8)
O24 Ti4 1.942(9)
O24 Ti5 1.951(8)
O24 Ti10 1.961(8)
O25 Ti5 1.960(8)
O25 Ti6 1.922(8)
O25 Ti10 2.010(8)
O26 Ti6 1.893(7)
O26 Ti7 1.982(8)
O26 Ti11 2.007(8)
O27 Ti7 1.949(8)
O27 Ti8 1.934(9)
O27 Ti11 1.992(8)
O28 Ti9 1.790(8)
O29 Ti9 2.112(9)
O29 Ti10 1.960(9)
O30 Ti10 1.786(10)
O31 Ti10 2.015(8)
O31 Ti11 2.021(9)
O32 Ti11 1.782(8)
O33 Ti9 2.125(8)
O33 Ti11 1.947(9)
Ti1 Ti2 3.143(3)
Ti1 Ti3 3.115(3)
Ti1 Ti8 2.995(3)
Ti2 Ti3 3.120(3)
Ti2 Ti4 2.980(3)
Ti3 Ti6 3.098(3)
Ti4 Ti5 3.003(3)
Ti5 Ti6 2.968(3)
Ti5 Ti10 3.051(3)
Ti6 Ti7 2.960(3)
Ti7 Ti8 3.002(3)
Ti7 Ti11 3.062(3)
Ti9 Ti10 3.110(3)
Ti9 Ti11 3.123(3)
Ti10 Ti11 3.090(3)
C59 C60 1.44(2)
C59 C61 1.45(2)
C59 O34 1.36(3)
C59 O35 1.43(3)
C60 H60A 0.9800
C60 H60B 0.9800
C60 H60C 0.9800
C61 H61A 0.9800
C61 H61B 0.9800
C61 H61C 0.9800
O34 H34 0.8400
O35 H35A 0.8400

loop_
_geom_torsion_atom_site_label_1
_geom_torsion_atom_site_label_2
_geom_torsion_atom_site_label_3
_geom_torsion_atom_site_label_4
_geom_torsion
C1 O3 Ti1 Ca1 -57.8(16)
C1 O3 Ti1 O1 158.0(16)
C1 O3 Ti1 O4 -133.3(16)
C1 O3 Ti1 O8 133.3(16)
C1 O3 Ti1 O9 -37.0(16)
C1 O3 Ti1 O14 43.7(16)
C1 O3 Ti1 Ti2 -139.4(14)
C1 O3 Ti1 Ti3 134.2(15)
C1 O3 Ti1 Ti8 1.6(16)
C2 C1 O3 Ti1 137.4(17)
C3 C1 O3 Ti1 -93(2)
C6 C4 C7 C5 -85(4)
C6 C4 O4 C5 85(4)
C6 C4 O4 Ti1 -100(2)
C6 C4 O4 Ti2 88(2)
C6 C5 C7 C4 50(3)
C6 C5 O4 C4 -62(3)
C6 C5 O4 Ti1 -69(3)
C6 C5 O4 Ti2 120.1(18)
C7 C4_b C6 C5_a 83(4)
C7 C4 O4 C5 -80(4)
C7 C4 O4 Ti1 95(2)
C7 C4 O4 Ti2 -78(3)
C7 C5 C6 C4 -51(3)
C7 C5 O4 C4 65(4)
C7 C5 O4 Ti1 58(3)
C7 C5 O4 Ti2 -113(2)
C8 O5 Ti2 Ca1 29(2)
C8 O5 Ti2 O1 169(2)
C8 O5 Ti2 O4 104(2)
C8 O5 Ti2 O6 -163(2)
C8 O5 Ti2 O10 7(2)
C8 O5 Ti2 O11 -75(2)
C8 O5 Ti2 Ti1 111(2)
C8 O5 Ti2 Ti3 -165(2)
C8 O5 Ti2 Ti4 -32(2)
C9 C8 O5 Ti2 105(3)
C10 C8 O5 Ti2 -158(2)
C12 C11 O6 Ti2 76.1(19)
C12 C11 O6 Ti3 -91.4(16)
C13 C11 O6 Ti2 -121.0(18)
C13 C11 O6 Ti3 71(2)
C14 O7 Ti3 O6 139(2)
C14 O7 Ti3 O8 -122(2)
C14 O7 Ti3 O12 47(2)
C14 O7 Ti3 O13 -29(2)
C14 O7 Ti3 Ti1 -118(2)
C14 O7 Ti3 Ti2 135.6(19)
C14 O7 Ti3 Ti6 9(2)
C15 C14 O7 Ti3 -74(2)
C16 C14 O7 Ti3 165.6(17)
C18 C17 O8 Ti1 -99.2(14)
C18 C17 O8 Ti3 67.6(15)
C19 C17 O8 Ti1 118.8(15)
C19 C17 O8 Ti3 -74.4(18)
C21 C20 O15 Ca1 -138.7(18)
C22 C20 O15 Ca1 98.9(19)
C24 C23 O16 Ca1 96(2)
C25 C23 O16 Ca1 -137(2)
C26 O17 Ti4 Ca1 177(3)
C26 O17 Ti4 O10 -138(3)
C26 O17 Ti4 O11 -54(3)
C26 O17 Ti4 O23 128(3)
C26 O17 Ti4 O24 28(3)
C26 O17 Ti4 Ti2 -98(3)
C26 O17 Ti4 Ti5 -13(3)
C27 C26 O17 Ti4 33(5)
C28 C26 O17 Ti4 -169(2)
C29 O18 Ti5 O11 -123(8)
C29 O18 Ti5 O12 -19(8)
C29 O18 Ti5 O24 151(8)
C29 O18 Ti5 O25 66(8)
C29 O18 Ti5 Ti4 -167(8)
C29 O18 Ti5 Ti6 24(8)
C29 O18 Ti5 Ti10 109(8)
C30 C29 O18 Ti5 -25(10)
C31 C29 O18 Ti5 126(6)
C32 O19 Ti6 O12 -147(7)
C32 O19 Ti6 O13 -61(7)
C32 O19 Ti6 O25 129(7)
C32 O19 Ti6 O26 25(7)
C32 O19 Ti6 Ti3 -103(7)
C32 O19 Ti6 Ti5 172(7)
C32 O19 Ti6 Ti7 -19(7)
C33 C32 O19 Ti6 -16(9)
C34 C32 O19 Ti6 -160(5)
C35 O20 Ti7 O13 -68(3)
C35 O20 Ti7 O14 36(3)
C35 O20 Ti7 O26 -153(3)
C35 O20 Ti7 O27 122(3)
C35 O20 Ti7 Ti6 -112(3)
C35 O20 Ti7 Ti8 80(3)
C35 O20 Ti7 Ti11 164(3)
C36 C35 O20 Ti7 -78(3)
C37 C35 O20 Ti7 167(2)
C38 O21 Ti8 Ca1 175(5)
C38 O21 Ti8 O9 130(5)
C38 O21 Ti8 O14 47(5)
C38 O21 Ti8 O22 -136(5)
C38 O21 Ti8 O27 -34(5)
C38 O21 Ti8 Ti1 91(5)
C38 O21 Ti8 Ti7 6(5)
C39 C38 O21 Ti8 131(4)
C40 C38 O21 Ti8 5(6)
C41 O28 Ti9 Ca1 19(4)
C41 O28 Ti9 O2 -161(4)
C41 O28 Ti9 O22 -26(4)
C41 O28 Ti9 O23 65(4)
C41 O28 Ti9 O29 156(4)
C41 O28 Ti9 O33 -117(4)
C41 O28 Ti9 Ti10 157(4)
C41 O28 Ti9 Ti11 -118(4)
C42 C41 O28 Ti9 7(6)
C43 C41 O28 Ti9 -140(3)
C45 C44 O29 Ti9 139.9(13)
C45 C44 O29 Ti10 -54.7(19)
C46 C44 O29 Ti9 -89.5(16)
C46 C44 O29 Ti10 75.9(19)
C47 O30 Ti10 O24 -49(3)
C47 O30 Ti10 O25 29(3)
C47 O30 Ti10 O29 -145(3)
C47 O30 Ti10 O31 119(3)
C47 O30 Ti10 Ti5 -10(3)
C47 O30 Ti10 Ti9 -142(3)
C47 O30 Ti10 Ti11 117(3)
C48 C47 O30 Ti10 -136(2)
C49 C47 O30 Ti10 87(3)
C51 C50 O31 Ti10 134.2(14)
C51 C50 O31 Ti11 -53(2)
C52 C50 O31 Ti10 -91.1(15)
C52 C50 O31 Ti11 81.2(16)
C53 O32 Ti11 O26 -48(3)
C53 O32 Ti11 O27 30(3)
C53 O32 Ti11 O31 -139(3)
C53 O32 Ti11 O33 125(3)
C53 O32 Ti11 Ti7 -8(3)
C53 O32 Ti11 Ti9 119(3)
C53 O32 Ti11 Ti10 -139(2)
C54 C53 O32 Ti11 -61(4)
C55 C53 O32 Ti11 94(4)
C57 C56 O33 Ti9 68(2)
C57 C56 O33 Ti11 -97(2)
C58 C56 O33 Ti9 -71(2)
C58 C56 O33 Ti11 122.9(16)
Ca1 O9 Ti1 O1 40.8(6)
Ca1 O9 Ti1 O3 -135.4(5)
Ca1 O9 Ti1 O4 -35.7(6)
Ca1 O9 Ti1 O8 91.0(14)
Ca1 O9 Ti1 O14 127.4(6)
Ca1 O9 Ti1 Ti2 3.4(5)
Ca1 O9 Ti1 Ti3 53.8(7)
Ca1 O9 Ti1 Ti8 121.2(7)
Ca1 O10 Ti2 O1 -41.5(6)
Ca1 O10 Ti2 O4 34.8(6)
Ca1 O10 Ti2 O5 133.5(5)
Ca1 O10 Ti2 O6 -93.2(14)
Ca1 O10 Ti2 O11 -127.5(5)
Ca1 O10 Ti2 Ti1 -4.2(5)
Ca1 O10 Ti2 Ti3 -54.6(7)
Ca1 O10 Ti2 Ti4 -122.1(6)
Ca1 O22 Ti8 O9 0.3(3)
Ca1 O22 Ti8 O14 68.6(7)
Ca1 O22 Ti8 O21 -107.5(4)
Ca1 O22 Ti8 O27 144.7(3)
Ca1 O22 Ti8 Ti1 26.8(3)
Ca1 O22 Ti8 Ti7 112.8(3)
Ca1 O23 Ti4 O10 -0.1(3)
Ca1 O23 Ti4 O11 -69.2(6)
Ca1 O23 Ti4 O17 108.2(4)
Ca1 O23 Ti4 O24 -144.7(3)
Ca1 O23 Ti4 Ti2 -26.2(3)
Ca1 O23 Ti4 Ti5 -113.5(3)
O4 C4 C6 C5 -79(3)
O4 C4 C7 C5 77(3)
O4 C5 C6 C4 69(3)
O4 C5 C7 C4 -70(3)
Ti1 O14 Ti7 O13 -18.5(7)
Ti1 O14 Ti7 O20 -132.2(6)
Ti1 O14 Ti7 O26 61.4(8)
Ti1 O14 Ti7 O27 120.8(6)
Ti1 O14 Ti7 Ti6 14.7(7)
Ti1 O14 Ti7 Ti8 113.3(7)
Ti1 O14 Ti7 Ti11 98.5(6)
Ti2 O11 Ti5 O12 19.6(6)
Ti2 O11 Ti5 O18 133.3(6)
Ti2 O11 Ti5 O24 -119.4(6)
Ti2 O11 Ti5 O25 -60.0(9)
Ti2 O11 Ti5 Ti4 -112.6(7)
Ti2 O11 Ti5 Ti6 -13.4(7)
Ti2 O11 Ti5 Ti10 -97.6(6)
Ti3 O12 Ti5 O11 -14.9(5)
Ti3 O12 Ti5 O18 -128.6(5)
Ti3 O12 Ti5 O24 65.9(8)
Ti3 O12 Ti5 O25 125.1(5)
Ti3 O12 Ti5 Ti4 19.4(6)
Ti3 O12 Ti5 Ti6 118.2(6)
Ti3 O12 Ti5 Ti10 102.1(5)
Ti4 O10 Ti2 Ca1 122.1(6)
Ti4 O10 Ti2 O1 80.6(4)
Ti4 O10 Ti2 O4 156.9(3)
Ti4 O10 Ti2 O5 -104.4(4)
Ti4 O10 Ti2 O6 28.9(14)
Ti4 O10 Ti2 O11 -5.4(3)
Ti4 O10 Ti2 Ti1 117.9(3)
Ti4 O10 Ti2 Ti3 67.5(4)
Ti4 O11 Ti5 O12 132.2(3)
Ti4 O11 Ti5 O18 -114.0(4)
Ti4 O11 Ti5 O24 -6.8(3)
Ti4 O11 Ti5 O25 52.7(6)
Ti4 O11 Ti5 Ti6 99.2(3)
Ti4 O11 Ti5 Ti10 15.0(4)
Ti6 O12 Ti5 O11 -133.1(4)
Ti6 O12 Ti5 O18 113.2(4)
Ti6 O12 Ti5 O24 -52.4(7)
Ti6 O12 Ti5 O25 6.9(3)
Ti6 O12 Ti5 Ti4 -98.8(3)
Ti6 O12 Ti5 Ti10 -16.2(4)
Ti7 O26 Ti6 O12 54.0(6)
Ti7 O26 Ti6 O13 -6.6(3)
Ti7 O26 Ti6 O19 -113.7(4)
Ti7 O26 Ti6 O25 133.2(3)
Ti7 O26 Ti6 Ti3 16.0(4)
Ti7 O26 Ti6 Ti5 99.9(3)
Ti8 O9 Ti1 Ca1 -121.2(7)
Ti8 O9 Ti1 O1 -80.4(4)
Ti8 O9 Ti1 O3 103.4(4)
Ti8 O9 Ti1 O4 -156.9(4)
Ti8 O9 Ti1 O8 -30.2(16)
Ti8 O9 Ti1 O14 6.2(3)
Ti8 O9 Ti1 Ti2 -117.8(3)
Ti8 O9 Ti1 Ti3 -67.4(4)
Ti8 O14 Ti7 O13 -131.9(3)
Ti8 O14 Ti7 O20 114.4(4)
Ti8 O14 Ti7 O26 -51.9(6)
Ti8 O14 Ti7 O27 7.5(3)
Ti8 O14 Ti7 Ti6 -98.6(3)
Ti8 O14 Ti7 Ti11 -14.8(3)
Ti9 O22 Ti8 Ca1 -117.8(7)
Ti9 O22 Ti8 O9 -117.5(6)
Ti9 O22 Ti8 O14 -49.2(9)
Ti9 O22 Ti8 O21 134.7(6)
Ti9 O22 Ti8 O27 26.9(6)
Ti9 O22 Ti8 Ti1 -91.0(6)
Ti9 O22 Ti8 Ti7 -5.0(7)
Ti9 O23 Ti4 Ca1 117.5(7)
Ti9 O23 Ti4 O10 117.4(7)
Ti9 O23 Ti4 O11 48.3(10)
Ti9 O23 Ti4 O17 -134.4(6)
Ti9 O23 Ti4 O24 -27.3(7)
Ti9 O23 Ti4 Ti2 91.2(7)
Ti9 O23 Ti4 Ti5 4.0(8)
Ti11 O26 Ti6 O12 -60.8(9)
Ti11 O26 Ti6 O13 -121.4(6)
Ti11 O26 Ti6 O19 131.4(6)
Ti11 O26 Ti6 O25 18.3(6)
Ti11 O26 Ti6 Ti3 -98.9(6)
Ti11 O26 Ti6 Ti5 -14.9(7)
Ti11 O26 Ti6 Ti7 -114.9(7)
